data_4117422
loop_
_publ_author_name
'Shohei Tashiro'
'Ryou Kubota'
'Mitsuhiko Shionoya'

_publ_contact_author_address
;
Department of Chemistry
The University of Tokyo
Graduate School of Science
7-3-1, Hongo
Bunkyo-ku
Tokyo
113-0033
;
_publ_contact_author_email shionoya@chem.s.u-tokyo.ac.jp
_publ_contact_author_fax 81-3-5841-8061
_publ_contact_author_name 'Prof Mitsuhiko Shionoya'
_publ_contact_author_phone 81-3-5841-8061
_publ_section_title
;
 Metal-Macrocycle Framework (MMF): Supramolecular Nano-Channel Surfaces
 with Shape Sorting Capability
;
_journal_name_full 'Journal of the American Chemical Society'
_journal_page_first 2461
_journal_page_last 2464
_journal_paper_doi 10.1021/ja209422m
_journal_volume 134
_journal_year 2012
_chemical_formula_moiety '2(C42 H42 Cl6 N6 Pd3), 1.03(C6 H4 Br2), 0.72(C6 H4 Br2), (C2 H3 N), 2(H2 O)'
_chemical_formula_sum 'C96.49 H97.99 Br3.5 Cl12 N13 O2 Pd6'
_chemical_formula_weight 2815.29
_space_group_IT_number 14
_symmetry_cell_setting monoclinic
_symmetry_Int_Tables_number 14
_symmetry_space_group_name_Hall '-P 2ybc'
_symmetry_space_group_name_H-M 'P 1 21/c 1'
_atom_sites_solution_hydrogens geom
_atom_sites_solution_primary direct
_atom_sites_solution_secondary difmap
_audit_creation_date 2011-03-18
_audit_creation_method 'by CrystalStructure 4.0'
_cell_angle_alpha 90.0000
_cell_angle_beta 91.03(5)
_cell_angle_gamma 90.0000
_cell_formula_units_Z 4
_cell_length_a 19.26(5)
_cell_length_b 51.47(10)
_cell_length_c 14.07(3)
_cell_measurement_reflns_used 152
_cell_measurement_temperature 103
_cell_measurement_theta_max 28.05
_cell_measurement_theta_min 20.34
_cell_volume 13946(5)
_computing_cell_refinement 'RAPID AUTO'
_computing_data_collection 'RAPID AUTO (Rigaku, ????)'
_computing_data_reduction 'RAPID AUTO'
_computing_molecular_graphics 'CrystalStructure 4.0'
_computing_publication_material 'CrystalStructure 4.0 (Rigaku, 2010)'
_computing_structure_refinement 'SHELXL97 (Sheldrick, 2008)'
_computing_structure_solution 'SHELXS97 (Sheldrick, 2008)'
_diffrn_ambient_temperature 103
_diffrn_detector_area_resol_mean 10.000
_diffrn_measured_fraction_theta_full 0.984
_diffrn_measured_fraction_theta_max 0.984
_diffrn_measurement_device_type 'Rigaku R-AXIS RAPID'
_diffrn_measurement_method \w
_diffrn_radiation_type 'Mo K\a'
_diffrn_radiation_wavelength 0.71075
_diffrn_reflns_av_R_equivalents 0.1480
_diffrn_reflns_limit_h_max 24
_diffrn_reflns_limit_h_min -25
_diffrn_reflns_limit_k_max 66
_diffrn_reflns_limit_k_min -66
_diffrn_reflns_limit_l_max 18
_diffrn_reflns_limit_l_min -18
_diffrn_reflns_number 128866
_diffrn_reflns_theta_full 27.49
_diffrn_reflns_theta_max 27.49
_diffrn_standards_number 0
_exptl_absorpt_coefficient_mu 2.034
_exptl_absorpt_correction_T_max 0.816
_exptl_absorpt_correction_T_min 0.117
_exptl_absorpt_correction_type multi-scan
_exptl_absorpt_process_details
;
    Higashi, T. (1995). Program for Absorption Correction.
    Rigaku Corporation, Tokyo, Japan.
;
_exptl_crystal_colour yellow
_exptl_crystal_density_diffrn 1.341
_exptl_crystal_description block
_exptl_crystal_F_000 5545.72
_exptl_crystal_size_max 0.200
_exptl_crystal_size_mid 0.200
_exptl_crystal_size_min 0.100
_platon_squeeze_details
;
;
_refine_diff_density_max 3.550
_refine_diff_density_min -1.650
_refine_ls_extinction_method none
_refine_ls_goodness_of_fit_ref 0.999
_refine_ls_hydrogen_treatment constr
_refine_ls_number_parameters 1181
_refine_ls_number_reflns 31477
_refine_ls_number_restraints 195
_refine_ls_R_factor_gt 0.0976
_refine_ls_shift/su_max 0.001
_refine_ls_structure_factor_coef Fsqd
_refine_ls_weighting_details 'w = 1/[\s^2^(Fo^2^)+(0.1436P)^2^+0.0000P] where P=(Fo^2^+2Fc^2^)/3'
_refine_ls_weighting_scheme calc
_refine_ls_wR_factor_ref 0.3078
_reflns_number_gt 11712
_reflns_number_total 31477
_reflns_threshold_expression F^2^>2.0\s(F^2^)
_cod_data_source_file ja209422m_si_002_08.cif
_cod_data_source_block 832889
_cod_original_cell_volume 13944(52)
_cod_original_formula_sum 'C96.49 H97.99 Br3.50 Cl12 N13 O2 Pd6'
_cod_database_code 4117422

loop_
_symmetry_equiv_pos_site_id
_symmetry_equiv_pos_as_xyz
1 +X,+Y,+Z
2 -X,1/2+Y,1/2-Z
3 -X,-Y,-Z
4 +X,1/2-Y,1/2+Z

loop_
_atom_site_label
_atom_site_type_symbol
_atom_site_fract_x
_atom_site_fract_y
_atom_site_fract_z
_atom_site_U_iso_or_equiv
_atom_site_adp_type
_atom_site_occupancy
_atom_site_symmetry_multiplicity
_atom_site_calc_flag
_atom_site_refinement_flags
Pd1 Pd 0.41830(5) 0.488737(15) 0.48785(5) 0.0431(3) Uani 1.0 4 d .
Pd2 Pd -0.03190(5) 0.486126(16) 0.67348(6) 0.0501(3) Uani 1.0 4 d .
Pd3 Pd 0.28879(5) 0.523002(17) 1.09612(6) 0.0520(3) Uani 1.0 4 d .
Pd4 Pd 0.43548(5) 0.576789(16) 0.78319(6) 0.0522(3) Uani 1.0 4 d .
Pd5 Pd 0.20280(6) 0.663076(18) 0.26142(8) 0.0710(4) Uani 1.0 4 d .
Pd6 Pd 0.34548(9) 0.74622(2) 0.71687(11) 0.1175(6) Uani 1.0 4 d .
Br1G Br 0.5019(2) 0.65468(6) 0.5816(3) 0.1423(16) Uani 0.708(5) 4 d .
Br2G Br 0.6281(2) 0.67382(6) 0.2438(3) 0.1410(15) Uani 0.708(5) 4 d .
Br3G Br 0.3825(4) 0.39503(13) 0.9198(6) 0.134(3) Uiso 0.317(5) 4 d .
Br4G Br 0.1050(5) 0.38028(17) 0.9798(7) 0.177(5) Uiso 0.317(5) 4 d .
Br5G Br 0.18883(13) 0.39461(4) 0.37407(16) 0.0906(9) Uani 0.723(4) 4 d .
Br6G Br -0.05844(15) 0.42311(5) 0.07913(17) 0.1010(10) Uani 0.723(4) 4 d .
Cl1 Cl 0.42102(15) 0.53238(5) 0.51363(18) 0.0506(7) Uani 1.0 4 d .
Cl2 Cl 0.42174(15) 0.49290(5) 0.32777(17) 0.0507(7) Uani 1.0 4 d .
Cl3 Cl -0.00285(17) 0.52484(5) 0.60862(19) 0.0584(8) Uani 1.0 4 d .
Cl4 Cl -0.12533(16) 0.50267(5) 0.7485(2) 0.0573(8) Uani 1.0 4 d .
Cl5 Cl 0.21028(17) 0.55434(6) 1.0647(2) 0.0600(8) Uani 1.0 4 d .
Cl6 Cl 0.37363(18) 0.55182(6) 1.1295(3) 0.0660(9) Uani 1.0 4 d .
Cl7 Cl 0.49691(18) 0.57567(6) 0.9208(2) 0.0666(9) Uani 1.0 4 d .
Cl8 Cl 0.53066(17) 0.58377(6) 0.6945(2) 0.0596(8) Uani 1.0 4 d .
Cl9 Cl 0.0949(3) 0.64975(7) 0.2271(3) 0.0926(12) Uani 1.0 4 d .
Cl10 Cl 0.1651(3) 0.70308(6) 0.2978(3) 0.0963(13) Uani 1.0 4 d .
Cl11 Cl 0.3459(4) 0.78533(8) 0.6443(4) 0.140(3) Uani 1.0 4 d .
Cl12 Cl 0.4623(4) 0.74133(11) 0.7073(5) 0.157(3) Uani 1.0 4 d .
O1W O 0.1732(8) 0.6277(3) 0.0112(10) 0.146(5) Uiso 1.0 4 d .
O2W O 0.4621(12) 0.7079(4) 0.9663(16) 0.244(9) Uiso 1.0 4 d .
N1 N 0.4279(5) 0.48217(15) 0.6269(6) 0.045(3) Uani 1.0 4 d .
N1S N 0.1686(6) 0.5536(2) 0.4073(8) 0.067(3) Uani 1.0 4 d .
N2 N 0.4111(5) 0.45083(15) 0.4769(5) 0.044(3) Uani 1.0 4 d .
N3 N 0.0468(5) 0.46978(15) 0.6090(6) 0.047(3) Uani 1.0 4 d .
N4 N -0.0499(5) 0.45039(16) 0.7261(6) 0.053(3) Uani 1.0 4 d .
N5 N 0.2190(5) 0.49494(18) 1.0609(7) 0.057(3) Uani 1.0 4 d .
N6 N 0.3484(5) 0.49329(17) 1.1311(6) 0.053(3) Uani 1.0 4 d .
N7 N 0.3462(6) 0.57168(18) 0.8500(7) 0.060(3) Uani 1.0 4 d .
N8 N 0.3755(5) 0.57620(15) 0.6646(6) 0.045(3) Uani 1.0 4 d .
N9 N 0.2393(6) 0.63015(19) 0.2122(8) 0.068(3) Uani 1.0 4 d .
N10 N 0.3015(6) 0.67165(19) 0.2853(9) 0.074(4) Uani 1.0 4 d .
N11 N 0.2458(7) 0.7470(3) 0.7302(9) 0.136(8) Uani 1.0 4 d .
N12 N 0.3422(9) 0.7123(3) 0.7851(11) 0.124(6) Uani 1.0 4 d .
C1 C 0.4477(6) 0.4562(2) 0.6394(8) 0.049(3) Uani 1.0 4 d .
C1G C 0.5198(10) 0.6780(4) 0.4875(13) 0.088(7) Uiso 0.708(5) 4 d .
C1S C 0.2158(8) 0.5444(3) 0.3810(9) 0.055(4) Uani 1.0 4 d .
C1T C 0.2763(7) 0.5314(3) 0.3452(9) 0.062(4) Uani 1.0 4 d .
C2 C 0.4789(6) 0.4462(3) 0.7213(8) 0.055(3) Uani 1.0 4 d .
C2G C 0.5611(9) 0.6690(3) 0.4121(12) 0.074(6) Uiso 0.708(5) 4 d .
C3 C 0.4930(7) 0.4203(2) 0.7291(8) 0.057(4) Uani 1.0 4 d .
C3G C 0.5741(10) 0.6833(3) 0.3352(12) 0.078(6) Uiso 0.708(5) 4 d .
C4 C 0.4742(7) 0.4039(3) 0.6555(9) 0.062(4) Uani 1.0 4 d .
C4G C 0.5462(13) 0.7083(4) 0.3362(16) 0.122(9) Uiso 0.708(5) 4 d .
C5 C 0.4482(6) 0.4129(2) 0.5740(8) 0.048(3) Uani 1.0 4 d .
C5G C 0.5037(10) 0.7180(3) 0.4013(13) 0.076(6) Uiso 0.708(5) 4 d .
C6 C 0.4341(6) 0.4388(3) 0.5638(7) 0.050(3) Uani 1.0 4 d .
C6G C 0.4910(13) 0.7033(4) 0.4859(15) 0.120(9) Uiso 0.708(5) 4 d .
C7 C 0.3431(6) 0.4388(2) 0.4407(8) 0.051(3) Uani 1.0 4 d .
C7G C 0.2948(6) 0.39061(19) 0.8814(15) 0.24(5) Uiso 0.317(5) 4 d .
C8 C 0.2856(6) 0.4495(2) 0.4948(7) 0.046(3) Uani 1.0 4 d .
C8G C 0.2387(6) 0.3874(2) 0.9423(13) 0.12(2) Uiso 0.317(5) 4 d .
C9 C 0.2487(6) 0.4696(3) 0.4641(8) 0.055(3) Uani 1.0 4 d .
C9G C 0.1726(6) 0.3840(3) 0.9037(11) 0.15(3) Uiso 0.317(5) 4 d .
C10 C 0.2665(7) 0.4376(3) 0.5804(8) 0.055(3) Uani 1.0 4 d .
C10G C 0.1597(8) 0.3837(5) 0.8064(10) 0.107(18) Uiso 0.317(5) 4 d .
C11 C 0.1944(7) 0.4791(2) 0.5108(8) 0.056(3) Uani 1.0 4 d .
C11G C 0.2162(10) 0.3869(7) 0.7457(11) 0.15(3) Uiso 0.317(5) 4 d .
C12 C 0.2137(6) 0.4479(3) 0.6304(8) 0.054(3) Uani 1.0 4 d .
C12G C 0.2835(9) 0.3908(5) 0.7831(14) 0.092(15) Uiso 0.317(5) 4 d .
C13 C 0.1738(6) 0.4684(3) 0.5979(8) 0.054(3) Uani 1.0 4 d .
C13G C 0.1163(9) 0.4017(3) 0.2938(11) 0.067(5) Uiso 0.723(4) 4 d .
C14 C 0.1163(6) 0.47829(19) 0.6495(7) 0.043(3) Uani 1.0 4 d .
C14G C 0.0805(10) 0.3816(4) 0.2458(13) 0.108(8) Uiso 0.723(4) 4 d .
C15 C 0.0367(7) 0.4416(3) 0.6128(8) 0.059(4) Uani 1.0 4 d .
C15G C 0.0266(12) 0.3889(4) 0.1795(16) 0.131(10) Uiso 0.723(4) 4 d .
C16 C 0.0714(6) 0.4248(2) 0.5522(8) 0.051(3) Uani 1.0 4 d .
C16G C 0.0083(11) 0.4155(4) 0.1642(15) 0.096(7) Uiso 0.723(4) 4 d .
C17 C 0.0630(9) 0.3997(3) 0.5599(12) 0.091(5) Uani 1.0 4 d .
C17G C 0.0456(9) 0.4340(3) 0.2119(12) 0.068(5) Uiso 0.723(4) 4 d .
C18 C 0.0145(8) 0.3896(3) 0.6264(10) 0.071(4) Uani 1.0 4 d .
C18G C 0.0984(10) 0.4273(3) 0.2758(13) 0.079(6) Uiso 0.723(4) 4 d .
C19 C -0.0208(7) 0.4062(3) 0.6830(10) 0.068(4) Uani 1.0 4 d .
C20 C -0.0071(7) 0.4330(3) 0.6711(10) 0.071(4) Uani 1.0 4 d .
C21 C -0.0432(8) 0.4487(3) 0.8283(8) 0.079(5) Uani 1.0 4 d .
C22 C 0.0251(6) 0.4598(3) 0.8638(7) 0.048(3) Uani 1.0 4 d .
C23 C 0.0237(7) 0.4839(3) 0.8934(8) 0.055(3) Uani 1.0 4 d .
C24 C 0.0825(7) 0.4451(3) 0.8681(8) 0.056(3) Uani 1.0 4 d .
C25 C 0.0820(8) 0.4947(3) 0.9224(7) 0.061(4) Uani 1.0 4 d .
C26 C 0.1427(7) 0.4574(3) 0.8969(8) 0.059(4) Uani 1.0 4 d .
C27 C 0.1444(7) 0.4817(2) 0.9256(7) 0.052(3) Uani 1.0 4 d .
C28 C 0.2100(7) 0.4941(3) 0.9588(8) 0.055(3) Uani 1.0 4 d .
C29 C 0.2449(6) 0.4693(2) 1.1080(7) 0.038(2) Uani 1.0 4 d .
C30 C 0.2021(8) 0.4513(3) 1.1082(8) 0.067(3) Uani 1.0 4 d .
C31 C 0.2272(8) 0.4275(3) 1.1419(9) 0.066(3) Uani 1.0 4 d .
C32 C 0.2953(7) 0.4260(3) 1.1742(8) 0.059(3) Uani 1.0 4 d .
C33 C 0.3368(7) 0.4468(3) 1.1680(8) 0.060(3) Uani 1.0 4 d .
C34 C 0.3066(7) 0.4699(2) 1.1344(7) 0.052(3) Uani 1.0 4 d .
C35 C 0.4151(6) 0.4896(2) 1.0759(8) 0.049(3) Uani 1.0 4 d .
C36 C 0.4026(6) 0.4890(2) 0.9738(7) 0.043(3) Uani 1.0 4 d .
C37 C 0.4157(7) 0.5093(2) 0.9226(7) 0.052(3) Uani 1.0 4 d .
C38 C 0.3731(6) 0.4677(3) 0.9315(7) 0.051(3) Uani 1.0 4 d .
C39 C 0.4029(6) 0.51047(19) 0.8267(8) 0.048(3) Uani 1.0 4 d .
C40 C 0.3584(7) 0.4682(3) 0.8357(8) 0.056(3) Uani 1.0 4 d .
C41 C 0.3733(6) 0.4893(2) 0.7845(7) 0.043(3) Uani 1.0 4 d .
C42 C 0.3615(7) 0.4899(2) 0.6757(8) 0.053(3) Uani 1.0 4 d .
C43 C 0.2929(7) 0.5640(2) 0.7794(7) 0.051(3) Uani 1.0 4 d .
C44 C 0.2293(8) 0.5546(3) 0.8105(8) 0.066(4) Uani 1.0 4 d .
C45 C 0.1848(7) 0.5454(3) 0.7414(8) 0.060(4) Uani 1.0 4 d .
C46 C 0.2031(7) 0.5459(3) 0.6484(9) 0.060(4) Uani 1.0 4 d .
C47 C 0.2644(7) 0.5565(2) 0.6235(8) 0.051(3) Uani 1.0 4 d .
C48 C 0.3087(7) 0.5658(2) 0.6900(7) 0.051(3) Uani 1.0 4 d .
C49 C 0.3690(7) 0.6026(2) 0.6230(8) 0.058(4) Uani 1.0 4 d .
C50 C 0.3303(8) 0.60437(19) 0.5311(8) 0.054(4) Uani 1.0 4 d .
C51 C 0.3632(7) 0.5954(2) 0.4496(8) 0.056(3) Uani 1.0 4 d .
C52 C 0.2674(7) 0.61243(19) 0.5249(9) 0.050(3) Uani 1.0 4 d .
C53 C 0.3311(8) 0.5966(2) 0.3636(8) 0.059(4) Uani 1.0 4 d .
C54 C 0.2329(7) 0.61379(19) 0.4383(9) 0.055(3) Uani 1.0 4 d .
C55 C 0.2642(7) 0.6054(2) 0.3583(8) 0.053(3) Uani 1.0 4 d .
C56 C 0.2253(8) 0.6053(2) 0.2661(9) 0.067(4) Uani 1.0 4 d .
C57 C 0.3101(7) 0.6336(2) 0.1922(8) 0.066(3) Uani 1.0 4 d .
C58 C 0.3479(7) 0.6171(3) 0.1358(7) 0.069(3) Uani 1.0 4 d .
C59 C 0.4166(7) 0.6218(3) 0.1196(8) 0.077(3) Uani 1.0 4 d .
C60 C 0.4483(8) 0.6430(3) 0.1558(9) 0.077(3) Uani 1.0 4 d .
C61 C 0.4097(7) 0.6596(3) 0.2180(9) 0.078(3) Uani 1.0 4 d .
C62 C 0.3364(7) 0.65532(16) 0.2340(6) 0.046(3) Uani 1.0 4 d .
C63 C 0.3253(10) 0.6702(3) 0.3918(11) 0.092(6) Uani 1.0 4 d .
C64 C 0.2888(7) 0.6902(3) 0.4513(9) 0.082(4) Uani 1.0 4 d .
C65 C 0.3159(8) 0.7151(3) 0.4517(10) 0.091(5) Uani 1.0 4 d .
C66 C 0.2336(8) 0.6829(3) 0.5068(10) 0.086(5) Uani 1.0 4 d .
C67 C 0.2826(9) 0.7335(3) 0.5117(12) 0.108(6) Uani 1.0 4 d .
C68 C 0.2041(8) 0.7004(3) 0.5681(11) 0.099(6) Uani 1.0 4 d .
C69 C 0.2286(9) 0.7260(3) 0.5687(11) 0.099(5) Uani 1.0 4 d .
C70 C 0.2060(10) 0.7458(3) 0.6397(12) 0.144(10) Uani 1.0 4 d .
C71 C 0.2234(9) 0.7288(3) 0.7975(11) 0.107(6) Uani 1.0 4 d .
C72 C 0.1612(9) 0.7301(3) 0.8416(11) 0.137(7) Uani 1.0 4 d .
C73 C 0.1517(11) 0.7143(3) 0.9216(12) 0.154(9) Uani 1.0 4 d .
C74 C 0.2003(11) 0.6970(3) 0.9589(14) 0.142(8) Uani 1.0 4 d .
C75 C 0.2626(11) 0.6961(3) 0.9145(12) 0.134(7) Uani 1.0 4 d .
C76 C 0.2710(10) 0.7125(3) 0.8363(12) 0.111(5) Uani 1.0 4 d .
C77 C 0.3516(10) 0.6904(3) 0.7186(12) 0.099(6) Uani 1.0 4 d .
C78 C 0.3444(11) 0.6660(3) 0.7677(11) 0.090(5) Uani 1.0 4 d .
C79 C 0.3989(9) 0.6557(4) 0.8154(11) 0.086(5) Uani 1.0 4 d .
C80 C 0.2801(9) 0.6519(3) 0.7661(10) 0.080(5) Uani 1.0 4 d .
C81 C 0.3907(9) 0.6319(3) 0.8642(10) 0.076(4) Uani 1.0 4 d .
C82 C 0.2731(8) 0.6285(3) 0.8111(10) 0.071(4) Uani 1.0 4 d .
C83 C 0.3289(9) 0.6188(3) 0.8620(10) 0.070(4) Uani 1.0 4 d .
C84 C 0.3250(7) 0.5951(3) 0.9126(8) 0.064(4) Uani 1.0 4 d .
H1N H 0.4636 0.4926 0.6506 0.0546 Uiso 1.0 4 calc R
H2 H 0.4905 0.4575 0.7725 0.0654 Uiso 1.0 4 calc R
H2N H 0.4440 0.4462 0.4324 0.0525 Uiso 1.0 4 calc R
H3 H 0.5154 0.4137 0.7846 0.0686 Uiso 1.0 4 calc R
H3N H 0.0448 0.4748 0.5455 0.0565 Uiso 1.0 4 calc R
H4 H 0.4800 0.3857 0.6633 0.0747 Uiso 1.0 4 calc R
H4N H -0.0958 0.4464 0.7107 0.0634 Uiso 1.0 4 calc R
H5 H 0.4393 0.4014 0.5225 0.0575 Uiso 1.0 4 calc R
H5N H 0.1766 0.4993 1.0873 0.0684 Uiso 1.0 4 calc R
H6N H 0.3627 0.4964 1.1935 0.0630 Uiso 1.0 4 calc R
H7A H 0.3362 0.4428 0.3724 0.0617 Uiso 1.0 4 calc R
H7B H 0.3448 0.4197 0.4484 0.0617 Uiso 1.0 4 calc R
H7N H 0.3525 0.5576 0.8907 0.0718 Uiso 1.0 4 calc R
H8N H 0.3956 0.5652 0.6203 0.0539 Uiso 1.0 4 calc R
H9 H 0.2613 0.4776 0.4062 0.0665 Uiso 1.0 4 calc R
H9N H 0.2175 0.6279 0.1533 0.0812 Uiso 1.0 4 calc R
H10 H 0.2903 0.4225 0.6029 0.0655 Uiso 1.0 4 calc R
H10N H 0.3096 0.6884 0.2631 0.0884 Uiso 1.0 4 calc R
H11 H 0.1693 0.4934 0.4845 0.0666 Uiso 1.0 4 calc R
H11N H 0.2359 0.7632 0.7561 0.1630 Uiso 1.0 4 calc R
H12 H 0.2035 0.4406 0.6906 0.0646 Uiso 1.0 4 calc R
H12N H 0.3777 0.7119 0.8307 0.1491 Uiso 1.0 4 calc R
H14A H 0.1182 0.4975 0.6496 0.0516 Uiso 1.0 4 calc R
H14B H 0.1203 0.4724 0.7164 0.0516 Uiso 1.0 4 calc R
H16 H 0.1013 0.4316 0.5052 0.0612 Uiso 1.0 4 calc R
H17 H 0.0888 0.3882 0.5214 0.1087 Uiso 1.0 4 calc R
H18 H 0.0071 0.3714 0.6311 0.0847 Uiso 1.0 4 calc R
H19 H -0.0531 0.4002 0.7282 0.0820 Uiso 1.0 4 calc R
H21A H -0.0464 0.4303 0.8479 0.0952 Uiso 1.0 4 calc R
H21B H -0.0819 0.4582 0.8577 0.0952 Uiso 1.0 4 calc R
H23 H -0.0186 0.4934 0.8938 0.0656 Uiso 1.0 4 calc R
H24 H 0.0817 0.4272 0.8522 0.0676 Uiso 1.0 4 calc R
H25 H 0.0811 0.5123 0.9423 0.0735 Uiso 1.0 4 calc R
H26 H 0.1850 0.4480 0.8959 0.0711 Uiso 1.0 4 calc R
H28A H 0.2495 0.4846 0.9315 0.0663 Uiso 1.0 4 calc R
H28B H 0.2113 0.5121 0.9340 0.0663 Uiso 1.0 4 calc R
H30 H 0.1554 0.4536 1.0869 0.0799 Uiso 1.0 4 calc R
H31 H 0.1980 0.4126 1.1426 0.0788 Uiso 1.0 4 calc R
H32 H 0.3126 0.4102 1.2006 0.0710 Uiso 1.0 4 calc R
H33 H 0.3846 0.4460 1.1857 0.0722 Uiso 1.0 4 calc R
H35A H 0.4476 0.5040 1.0915 0.0594 Uiso 1.0 4 calc R
H35B H 0.4375 0.4731 1.0960 0.0594 Uiso 1.0 4 calc R
H37 H 0.4351 0.5242 0.9532 0.0628 Uiso 1.0 4 calc R
H38 H 0.3629 0.4527 0.9681 0.0612 Uiso 1.0 4 calc R
H39 H 0.4143 0.5255 0.7908 0.0578 Uiso 1.0 4 calc R
H40 H 0.3376 0.4535 0.8058 0.0672 Uiso 1.0 4 calc R
H42A H 0.3237 0.4778 0.6575 0.0631 Uiso 1.0 4 calc R
H42B H 0.3476 0.5076 0.6555 0.0631 Uiso 1.0 4 calc R
H44 H 0.2175 0.5547 0.8757 0.0788 Uiso 1.0 4 calc R
H45 H 0.1409 0.5385 0.7585 0.0715 Uiso 1.0 4 calc R
H46 H 0.1727 0.5389 0.6010 0.0725 Uiso 1.0 4 calc R
H47 H 0.2763 0.5573 0.5583 0.0615 Uiso 1.0 4 calc R
H49A H 0.3457 0.6140 0.6695 0.0702 Uiso 1.0 4 calc R
H49B H 0.4163 0.6096 0.6139 0.0702 Uiso 1.0 4 calc R
H51 H 0.4088 0.5884 0.4548 0.0677 Uiso 1.0 4 calc R
H52 H 0.2442 0.6176 0.5808 0.0598 Uiso 1.0 4 calc R
H53 H 0.3546 0.5914 0.3079 0.0712 Uiso 1.0 4 calc R
H54 H 0.1872 0.6206 0.4347 0.0660 Uiso 1.0 4 calc R
H56A H 0.1749 0.6038 0.2777 0.0807 Uiso 1.0 4 calc R
H56B H 0.2398 0.5902 0.2277 0.0807 Uiso 1.0 4 calc R
H58 H 0.3260 0.6023 0.1078 0.0831 Uiso 1.0 4 calc R
H59 H 0.4423 0.6099 0.0823 0.0927 Uiso 1.0 4 calc R
H60 H 0.4950 0.6469 0.1407 0.0926 Uiso 1.0 4 calc R
H61 H 0.4327 0.6736 0.2492 0.0942 Uiso 1.0 4 calc R
H63A H 0.3155 0.6527 0.4169 0.1108 Uiso 1.0 4 calc R
H63B H 0.3761 0.6732 0.3965 0.1108 Uiso 1.0 4 calc R
H65 H 0.3545 0.7197 0.4142 0.1086 Uiso 1.0 4 calc R
H66 H 0.2159 0.6657 0.5027 0.1028 Uiso 1.0 4 calc R
H67 H 0.2978 0.7510 0.5124 0.1293 Uiso 1.0 4 calc R
H68 H 0.1679 0.6952 0.6090 0.1188 Uiso 1.0 4 calc R
H70A H 0.2081 0.7631 0.6093 0.1734 Uiso 1.0 4 calc R
H70B H 0.1567 0.7424 0.6545 0.1734 Uiso 1.0 4 calc R
H72 H 0.1254 0.7414 0.8189 0.1641 Uiso 1.0 4 calc R
H73 H 0.1085 0.7156 0.9528 0.1851 Uiso 1.0 4 calc R
H74 H 0.1906 0.6863 1.0123 0.1703 Uiso 1.0 4 calc R
H75 H 0.2988 0.6848 0.9357 0.1609 Uiso 1.0 4 calc R
H77A H 0.3165 0.6915 0.6665 0.1187 Uiso 1.0 4 calc R
H77B H 0.3982 0.6914 0.6904 0.1187 Uiso 1.0 4 calc R
H79 H 0.4426 0.6643 0.8164 0.1033 Uiso 1.0 4 calc R
H80 H 0.2412 0.6590 0.7328 0.0958 Uiso 1.0 4 calc R
H81 H 0.4289 0.6248 0.8992 0.0916 Uiso 1.0 4 calc R
H82 H 0.2305 0.6192 0.8073 0.0855 Uiso 1.0 4 calc R
H84A H 0.2769 0.5926 0.9346 0.0765 Uiso 1.0 4 calc R
H84B H 0.3560 0.5960 0.9693 0.0765 Uiso 1.0 4 calc R

loop_
_atom_site_aniso_label
_atom_site_aniso_U_11
_atom_site_aniso_U_22
_atom_site_aniso_U_33
_atom_site_aniso_U_12
_atom_site_aniso_U_13
_atom_site_aniso_U_23
Pd1 0.0394(6) 0.0632(5) 0.0266(4) 0.0020(4) 0.0001(4) -0.0026(4)
Pd2 0.0451(6) 0.0662(6) 0.0391(5) -0.0029(5) 0.0010(4) -0.0015(4)
Pd3 0.0480(7) 0.0735(6) 0.0344(5) -0.0006(5) 0.0004(4) -0.0012(4)
Pd4 0.0566(7) 0.0666(6) 0.0334(5) 0.0043(5) 0.0019(5) -0.0058(4)
Pd5 0.0739(9) 0.0618(6) 0.0775(8) 0.0006(6) 0.0049(6) 0.0087(5)
Pd6 0.1499(16) 0.0809(9) 0.1232(12) -0.0177(9) 0.0425(11) -0.0311(8)
Br1G 0.177(4) 0.121(3) 0.130(3) -0.051(3) 0.030(3) 0.0178(17)
Br2G 0.141(4) 0.157(3) 0.124(3) 0.019(3) 0.002(3) -0.0070(19)
Br5G 0.096(2) 0.0977(16) 0.0780(16) -0.0017(13) 0.0151(13) -0.0004(11)
Br6G 0.113(3) 0.1098(18) 0.0798(17) -0.0046(15) -0.0032(15) -0.0079(12)
Cl1 0.0443(19) 0.0688(17) 0.0387(15) 0.0019(13) 0.0005(13) 0.0009(12)
Cl2 0.0493(19) 0.0740(17) 0.0287(14) -0.0008(14) -0.0032(13) -0.0025(11)
Cl3 0.063(3) 0.0673(17) 0.0446(16) -0.0057(15) 0.0052(15) -0.0012(12)
Cl4 0.051(2) 0.0735(18) 0.0476(17) 0.0007(15) 0.0019(15) -0.0023(13)
Cl5 0.056(3) 0.0754(19) 0.0489(17) 0.0029(15) 0.0049(15) 0.0043(13)
Cl6 0.058(3) 0.078(2) 0.062(2) -0.0040(16) -0.0005(17) -0.0043(15)
Cl7 0.068(3) 0.088(2) 0.0433(17) 0.0065(17) -0.0031(16) -0.0093(14)
Cl8 0.056(3) 0.0773(18) 0.0457(17) 0.0032(15) 0.0043(15) -0.0079(13)
Cl9 0.077(3) 0.081(3) 0.119(4) -0.007(2) 0.001(3) 0.015(2)
Cl10 0.097(4) 0.063(2) 0.130(4) 0.007(2) 0.022(3) 0.011(2)
Cl11 0.190(6) 0.082(3) 0.151(5) -0.027(3) 0.086(5) -0.026(3)
Cl12 0.145(6) 0.154(5) 0.174(6) -0.031(4) 0.035(5) -0.065(4)
N1 0.037(6) 0.048(5) 0.052(6) 0.004(4) 0.011(5) 0.002(4)
N1S 0.054(8) 0.082(8) 0.065(8) 0.009(6) -0.012(6) -0.017(6)
N2 0.057(7) 0.060(5) 0.014(4) -0.010(5) -0.009(4) 0.005(4)
N3 0.055(7) 0.049(5) 0.038(5) -0.000(5) 0.003(5) 0.002(4)
N4 0.040(7) 0.069(6) 0.048(6) -0.008(5) -0.013(5) 0.008(5)
N5 0.038(7) 0.090(7) 0.043(6) 0.005(5) -0.006(5) -0.014(5)
N6 0.050(7) 0.074(6) 0.034(5) -0.009(5) -0.002(5) -0.004(4)
N7 0.058(8) 0.075(7) 0.047(6) -0.012(6) -0.004(6) 0.010(5)
N8 0.046(7) 0.051(5) 0.039(5) 0.010(5) 0.015(5) 0.008(4)
N9 0.063(9) 0.083(7) 0.057(7) 0.006(6) -0.006(6) 0.010(5)
N10 0.063(9) 0.069(7) 0.089(9) 0.005(6) -0.007(7) 0.030(6)
N11 0.25(2) 0.083(8) 0.079(9) -0.088(11) 0.111(12) -0.040(7)
N12 0.142(16) 0.119(11) 0.112(12) -0.023(10) 0.001(11) -0.032(9)
C1 0.026(7) 0.070(7) 0.051(7) -0.004(6) 0.006(6) 0.002(6)
C1S 0.056(10) 0.059(7) 0.051(8) 0.000(7) -0.011(7) -0.004(6)
C1T 0.036(8) 0.093(9) 0.057(8) 0.004(7) -0.004(6) 0.015(7)
C2 0.036(8) 0.099(9) 0.028(6) -0.001(7) 0.002(6) 0.013(6)
C3 0.067(10) 0.056(7) 0.049(8) 0.009(6) 0.011(7) 0.022(6)
C4 0.051(9) 0.078(8) 0.057(8) 0.011(7) 0.010(7) -0.006(7)
C5 0.054(9) 0.059(7) 0.031(6) 0.004(6) -0.000(6) 0.000(5)
C6 0.043(8) 0.076(8) 0.029(6) 0.004(6) 0.004(6) 0.007(5)
C7 0.051(9) 0.059(7) 0.044(7) 0.001(6) -0.003(6) 0.004(5)
C8 0.042(8) 0.070(7) 0.027(6) 0.005(6) -0.014(5) -0.000(5)
C9 0.034(8) 0.090(9) 0.042(7) -0.009(7) 0.014(6) -0.004(6)
C10 0.049(9) 0.075(8) 0.041(7) -0.008(6) 0.008(6) 0.001(6)
C11 0.057(9) 0.068(7) 0.041(7) -0.004(6) -0.014(7) -0.001(5)
C12 0.033(8) 0.083(8) 0.046(7) -0.006(6) 0.001(6) 0.007(6)
C13 0.030(8) 0.093(9) 0.039(7) -0.015(7) 0.002(6) -0.002(6)
C14 0.041(8) 0.054(6) 0.034(6) 0.007(5) -0.004(5) 0.003(5)
C15 0.059(10) 0.089(9) 0.029(6) -0.028(7) -0.020(6) 0.021(6)
C16 0.049(8) 0.048(7) 0.057(8) -0.001(6) 0.012(6) -0.007(5)
C17 0.083(13) 0.083(11) 0.105(13) 0.003(9) -0.002(11) -0.010(9)
C18 0.068(11) 0.056(8) 0.087(11) 0.014(7) -0.003(9) -0.013(7)
C19 0.057(10) 0.065(8) 0.084(10) -0.016(7) 0.004(8) 0.010(7)
C20 0.041(9) 0.118(12) 0.054(9) 0.020(8) -0.020(7) -0.013(8)
C21 0.102(13) 0.113(11) 0.023(7) -0.023(9) 0.006(7) 0.004(6)
C22 0.036(8) 0.075(8) 0.032(6) -0.002(6) -0.001(5) -0.013(5)
C23 0.031(7) 0.101(10) 0.033(6) -0.007(7) -0.002(6) -0.003(6)
C24 0.046(9) 0.078(8) 0.044(7) 0.006(7) -0.001(6) -0.004(6)
C25 0.085(12) 0.075(8) 0.024(6) 0.005(8) 0.005(7) -0.004(5)
C26 0.051(9) 0.092(9) 0.035(7) 0.015(7) -0.000(6) -0.002(6)
C27 0.064(10) 0.066(8) 0.026(6) -0.003(7) -0.005(6) -0.011(5)
C28 0.046(8) 0.090(8) 0.029(6) -0.004(7) -0.007(6) 0.002(5)
C29 0.025(6) 0.069(6) 0.021(5) -0.008(5) 0.007(4) -0.016(4)
C30 0.064(7) 0.095(7) 0.041(6) 0.011(6) -0.002(6) -0.005(5)
C31 0.067(7) 0.077(6) 0.053(6) -0.005(6) 0.001(6) -0.001(5)
C32 0.063(7) 0.067(6) 0.047(6) 0.003(6) 0.003(5) 0.008(5)
C33 0.058(7) 0.085(6) 0.037(5) 0.008(6) 0.010(5) -0.005(5)
C34 0.057(6) 0.071(6) 0.027(5) 0.010(5) 0.009(5) -0.004(4)
C35 0.040(8) 0.064(7) 0.045(7) 0.012(6) 0.007(6) -0.005(5)
C36 0.041(7) 0.067(7) 0.021(5) 0.001(6) 0.010(5) -0.008(5)
C37 0.064(9) 0.065(7) 0.028(6) 0.001(6) -0.003(6) -0.020(5)
C38 0.054(9) 0.078(8) 0.022(6) 0.014(6) 0.012(6) 0.007(5)
C39 0.038(7) 0.052(6) 0.054(7) 0.007(5) -0.006(6) -0.003(5)
C40 0.058(9) 0.069(8) 0.041(7) -0.000(6) 0.002(6) -0.010(6)
C41 0.042(7) 0.066(7) 0.022(5) -0.002(6) 0.003(5) -0.003(5)
C42 0.050(8) 0.071(7) 0.038(7) 0.008(6) -0.000(6) 0.005(5)
C43 0.062(9) 0.067(7) 0.025(6) 0.009(6) -0.003(6) 0.000(5)
C44 0.074(11) 0.098(9) 0.026(7) 0.011(8) 0.013(7) 0.016(6)
C45 0.065(10) 0.088(8) 0.026(6) -0.001(7) 0.004(6) 0.013(6)
C46 0.049(9) 0.075(8) 0.057(8) 0.008(7) -0.001(7) 0.002(6)
C47 0.055(9) 0.072(7) 0.027(6) -0.003(6) 0.004(6) 0.007(5)
C48 0.057(9) 0.076(8) 0.020(6) 0.014(6) 0.004(6) -0.005(5)
C49 0.059(9) 0.068(8) 0.048(7) -0.008(7) 0.003(7) 0.007(6)
C50 0.077(11) 0.046(6) 0.040(7) -0.006(6) 0.002(7) -0.005(5)
C51 0.047(9) 0.069(8) 0.053(8) -0.002(6) 0.006(7) 0.010(6)
C52 0.037(8) 0.056(7) 0.057(8) 0.005(6) 0.018(6) -0.003(5)
C53 0.080(11) 0.064(7) 0.034(7) -0.005(7) -0.011(7) 0.006(5)
C54 0.060(9) 0.047(6) 0.058(8) 0.000(6) 0.018(7) -0.005(5)
C55 0.069(10) 0.056(7) 0.034(7) 0.003(6) -0.004(6) 0.003(5)
C56 0.081(11) 0.065(8) 0.055(8) -0.024(7) -0.011(8) 0.014(6)
C57 0.089(8) 0.067(6) 0.042(6) 0.004(6) -0.004(6) 0.015(5)
C58 0.084(8) 0.085(6) 0.039(6) 0.011(6) 0.002(6) -0.003(5)
C59 0.090(8) 0.092(7) 0.050(6) 0.006(7) 0.000(6) 0.007(5)
C60 0.084(8) 0.084(7) 0.063(7) 0.008(6) -0.002(6) 0.011(6)
C61 0.103(8) 0.070(6) 0.062(6) 0.002(6) -0.007(6) 0.014(5)
C62 0.093(7) 0.024(4) 0.022(5) -0.009(5) 0.005(5) 0.004(4)
C63 0.127(16) 0.061(8) 0.090(12) -0.018(9) 0.025(11) 0.000(7)
C64 0.087(12) 0.063(7) 0.097(12) 0.008(7) 0.010(8) -0.001(7)
C65 0.099(13) 0.090(9) 0.083(11) -0.021(8) 0.011(8) -0.025(8)
C66 0.091(12) 0.052(7) 0.115(12) 0.021(7) 0.020(9) 0.027(6)
C67 0.120(16) 0.076(9) 0.128(15) -0.014(9) 0.036(11) -0.025(9)
C68 0.099(14) 0.066(8) 0.134(14) 0.019(8) 0.038(10) 0.018(8)
C69 0.111(15) 0.083(8) 0.105(13) 0.019(9) 0.026(10) -0.003(8)
C70 0.19(3) 0.065(10) 0.18(2) 0.045(12) 0.125(19) 0.013(11)
C71 0.114(15) 0.101(12) 0.108(13) -0.014(9) 0.048(10) -0.031(8)
C72 0.169(16) 0.103(12) 0.142(16) -0.012(11) 0.110(13) -0.004(9)
C73 0.20(2) 0.095(13) 0.17(2) 0.005(13) 0.104(17) 0.014(11)
C74 0.18(3) 0.084(12) 0.163(18) -0.012(11) 0.068(13) -0.020(10)
C75 0.201(18) 0.073(10) 0.130(15) -0.000(11) 0.074(13) -0.022(8)
C76 0.157(15) 0.076(11) 0.102(13) -0.021(9) 0.020(11) -0.030(7)
C77 0.134(17) 0.067(10) 0.097(12) 0.000(9) 0.019(11) -0.018(8)
C78 0.114(17) 0.094(12) 0.064(10) 0.012(11) 0.013(11) -0.029(8)
C79 0.067(12) 0.128(14) 0.063(10) 0.009(10) 0.010(9) -0.037(9)
C80 0.082(13) 0.100(11) 0.057(9) 0.023(10) -0.002(8) -0.021(8)
C81 0.091(13) 0.069(9) 0.069(10) 0.002(8) 0.001(9) -0.009(7)
C82 0.076(12) 0.070(9) 0.068(10) 0.005(8) -0.002(8) -0.012(7)
C83 0.084(12) 0.067(8) 0.058(9) -0.015(8) 0.002(8) -0.014(7)
C84 0.060(10) 0.095(10) 0.036(7) 0.007(7) -0.001(6) -0.030(6)

loop_
_atom_type_symbol
_atom_type_description
_atom_type_scat_dispersion_real
_atom_type_scat_dispersion_imag
_atom_type_scat_source
C C 0.0033 0.0016
;
International Tables for Crystallography
(1992, Vol. C, Tables 4.2.6.8 and 6.1.1.4)
;
H H 0.0000 0.0000
;
International Tables for Crystallography
(1992, Vol. C, Table 6.1.1.4)
;
N N 0.0061 0.0033
;
International Tables for Crystallography
(1992, Vol. C, Tables 4.2.6.8 and 6.1.1.4)
;
Pd Pd -0.9988 1.0072
;
International Tables for Crystallography
(1992, Vol. C, Tables 4.2.6.8 and 6.1.1.4)
;
Cl Cl 0.1484 0.1585
;
International Tables for Crystallography
(1992, Vol. C, Tables 4.2.6.8 and 6.1.1.4)
;
Br Br -0.2901 2.4595
;
International Tables for Crystallography
(1992, Vol. C, Tables 4.2.6.8 and 6.1.1.4)
;
O O 0.0106 0.0060
;
International Tables for Crystallography
(1992, Vol. C, Tables 4.2.6.8 and 6.1.1.4)
;

loop_
_geom_angle_atom_site_label_1
_geom_angle_atom_site_label_2
_geom_angle_atom_site_label_3
_geom_angle
_geom_angle_publ_flag
Cl1 Pd1 Cl2 93.68(11) yes
Cl1 Pd1 N1 90.5(3) yes
Cl1 Pd1 N2 174.5(3) yes
Cl2 Pd1 N1 171.7(3) yes
Cl2 Pd1 N2 91.1(3) yes
N1 Pd1 N2 85.0(3) yes
Cl3 Pd2 Cl4 93.49(15) yes
Cl3 Pd2 N3 89.6(3) yes
Cl3 Pd2 N4 174.9(3) yes
Cl4 Pd2 N3 176.7(3) yes
Cl4 Pd2 N4 91.6(3) yes
N3 Pd2 N4 85.3(4) yes
Cl5 Pd3 Cl6 92.9(2) yes
Cl5 Pd3 N5 91.3(4) yes
Cl5 Pd3 N6 173.1(3) yes
Cl6 Pd3 N5 174.8(3) yes
Cl6 Pd3 N6 92.4(4) yes
N5 Pd3 N6 83.6(4) yes
Cl7 Pd4 Cl8 93.4(2) yes
Cl7 Pd4 N7 92.0(4) yes
Cl7 Pd4 N8 175.9(3) yes
Cl8 Pd4 N7 174.3(3) yes
Cl8 Pd4 N8 90.2(4) yes
N7 Pd4 N8 84.3(4) yes
Cl9 Pd5 Cl10 91.60(19) yes
Cl9 Pd5 N9 89.8(4) yes
Cl9 Pd5 N10 174.2(4) yes
Cl10 Pd5 N9 171.9(4) yes
Cl10 Pd5 N10 94.0(4) yes
N9 Pd5 N10 84.5(5) yes
Cl11 Pd6 Cl12 93.5(3) yes
Cl11 Pd6 N11 92.1(4) yes
Cl11 Pd6 N12 177.5(5) yes
Cl12 Pd6 N11 174.4(4) yes
Cl12 Pd6 N12 88.4(6) yes
N11 Pd6 N12 86.1(6) yes
Pd1 N1 C1 107.9(7) yes
Pd1 N1 C42 109.7(7) yes
C1 N1 C42 115.1(9) yes
Pd1 N2 C6 110.0(7) yes
Pd1 N2 C7 119.2(7) yes
C6 N2 C7 111.1(8) yes
Pd2 N3 C14 112.7(6) yes
Pd2 N3 C15 107.6(8) yes
C14 N3 C15 113.0(9) yes
Pd2 N4 C20 105.3(8) yes
Pd2 N4 C21 114.1(8) yes
C20 N4 C21 116.9(10) yes
Pd3 N5 C28 109.4(7) yes
Pd3 N5 C29 107.1(7) yes
C28 N5 C29 115.5(9) yes
Pd3 N6 C34 109.4(8) yes
Pd3 N6 C35 117.6(7) yes
C34 N6 C35 112.7(9) yes
Pd4 N7 C43 108.3(7) yes
Pd4 N7 C84 113.7(8) yes
C43 N7 C84 113.9(9) yes
Pd4 N8 C48 107.5(6) yes
Pd4 N8 C49 110.9(7) yes
C48 N8 C49 111.7(9) yes
Pd5 N9 C56 118.9(8) yes
Pd5 N9 C57 108.4(8) yes
C56 N9 C57 112.8(10) yes
Pd5 N10 C62 105.5(8) yes
Pd5 N10 C63 114.8(9) yes
C62 N10 C63 110.8(10) yes
Pd6 N11 C70 114.6(11) yes
Pd6 N11 C71 111.6(10) yes
C70 N11 C71 113.1(13) yes
Pd6 N12 C76 104.5(10) yes
Pd6 N12 C77 111.0(11) yes
C76 N12 C77 114.7(14) yes
N1 C1 C2 125.0(10) yes
N1 C1 C6 117.7(10) yes
C2 C1 C6 117.3(11) yes
Br1G C1G C2G 116.3(12) yes
Br1G C1G C6G 122.5(15) yes
C2G C1G C6G 121.1(16) yes
N1S C1S C1T 177.7(14) yes
C1 C2 C3 120.9(11) yes
C1G C2G C3G 122.7(15) yes
C2 C3 C4 119.2(11) yes
Br2G C3G C2G 124.6(13) yes
Br2G C3G C4G 120.1(14) yes
C2G C3G C4G 115.0(17) yes
C3 C4 C5 121.6(12) yes
C3G C4G C5G 126.4(19) yes
C4 C5 C6 120.2(11) yes
C4G C5G C6G 119.1(17) yes
N2 C6 C1 114.7(10) yes
N2 C6 C5 124.6(10) yes
C1 C6 C5 120.5(10) yes
C1G C6G C5G 115.2(18) yes
N2 C7 C8 109.1(9) yes
Br3G C7G C8G 124.6(15) yes
Br3G C7G C12G 115.5(12) yes
C8G C7G C12G 119.9(13) yes
C7 C8 C9 122.1(10) yes
C7 C8 C10 119.7(10) yes
C9 C8 C10 118.2(11) yes
C7G C8G C9G 119.2(16) yes
C8 C9 C11 123.2(11) yes
Br4G C9G C8G 118.2(12) yes
Br4G C9G C10G 119.4(11) yes
C8G C9G C10G 122.4(13) yes
C8 C10 C12 119.0(11) yes
C9G C10G C11G 118.2(14) yes
C9 C11 C13 121.3(11) yes
C10G C11G C12G 120.5(15) yes
C10 C12 C13 123.1(11) yes
C7G C12G C11G 119.8(16) yes
C11 C13 C12 115.0(11) yes
C11 C13 C14 122.6(11) yes
C12 C13 C14 122.4(10) yes
Br5G C13G C14G 121.1(12) yes
Br5G C13G C18G 119.3(12) yes
C14G C13G C18G 119.5(16) yes
N3 C14 C13 113.3(9) yes
C13G C14G C15G 117.5(16) yes
N3 C15 C16 121.7(11) yes
N3 C15 C20 117.2(12) yes
C16 C15 C20 121.1(12) yes
C14G C15G C16G 121.5(18) yes
C15 C16 C17 119.9(13) yes
Br6G C16G C15G 118.9(15) yes
Br6G C16G C17G 123.0(14) yes
C15G C16G C17G 118.1(18) yes
C16 C17 C18 119.7(14) yes
C16G C17G C18G 121.2(15) yes
C17 C18 C19 119.7(12) yes
C13G C18G C17G 122.1(15) yes
C18 C19 C20 116.5(13) yes
N4 C20 C15 121.6(13) yes
N4 C20 C19 115.4(12) yes
C15 C20 C19 122.9(14) yes
N4 C21 C22 111.6(11) yes
C21 C22 C23 116.3(11) yes
C21 C22 C24 120.8(11) yes
C23 C22 C24 122.9(12) yes
C22 C23 C25 118.5(12) yes
C22 C24 C26 116.2(12) yes
C23 C25 C27 123.2(12) yes
C24 C26 C27 123.1(13) yes
C25 C27 C26 115.8(12) yes
C25 C27 C28 122.6(11) yes
C26 C27 C28 121.6(12) yes
N5 C28 C27 114.4(10) yes
N5 C29 C30 115.2(11) yes
N5 C29 C34 113.9(10) yes
C30 C29 C34 130.7(12) yes
C29 C30 C31 115.4(13) yes
C30 C31 C32 118.8(12) yes
C31 C32 C33 119.8(12) yes
C32 C33 C34 117.0(13) yes
N6 C34 C29 122.7(11) yes
N6 C34 C33 119.1(11) yes
C29 C34 C33 118.1(12) yes
N6 C35 C36 112.3(9) yes
C35 C36 C37 120.1(10) yes
C35 C36 C38 120.6(10) yes
C37 C36 C38 119.3(10) yes
C36 C37 C39 123.2(11) yes
C36 C38 C40 119.5(10) yes
C37 C39 C41 117.6(10) yes
C38 C40 C41 120.0(11) yes
C39 C41 C40 120.5(10) yes
C39 C41 C42 118.0(10) yes
C40 C41 C42 121.4(10) yes
N1 C42 C41 109.6(9) yes
N7 C43 C44 119.2(10) yes
N7 C43 C48 117.5(11) yes
C44 C43 C48 123.2(11) yes
C43 C44 C45 116.1(11) yes
C44 C45 C46 120.3(13) yes
C45 C46 C47 120.0(12) yes
C46 C47 C48 120.6(11) yes
N8 C48 C43 119.3(11) yes
N8 C48 C47 121.1(10) yes
C43 C48 C47 119.4(12) yes
N8 C49 C50 115.9(9) yes
C49 C50 C51 117.9(12) yes
C49 C50 C52 122.6(11) yes
C51 C50 C52 119.5(12) yes
C50 C51 C53 121.0(12) yes
C50 C52 C54 121.1(12) yes
C51 C53 C55 118.6(11) yes
C52 C54 C55 120.3(12) yes
C53 C55 C54 119.4(11) yes
C53 C55 C56 120.4(11) yes
C54 C55 C56 120.1(12) yes
N9 C56 C55 110.2(10) yes
N9 C57 C58 124.1(11) yes
N9 C57 C62 111.8(10) yes
C58 C57 C62 124.1(13) yes
C57 C58 C59 120.6(11) yes
C58 C59 C60 120.9(12) yes
C59 C60 C61 118.4(13) yes
C60 C61 C62 121.3(11) yes
N10 C62 C57 125.4(12) yes
N10 C62 C61 120.2(10) yes
C57 C62 C61 114.4(10) yes
N10 C63 C64 111.7(12) yes
C63 C64 C65 116.9(12) yes
C63 C64 C66 120.1(11) yes
C65 C64 C66 122.8(12) yes
C64 C65 C67 116.3(13) yes
C64 C66 C68 120.4(12) yes
C65 C67 C69 120.8(12) yes
C66 C68 C69 118.6(14) yes
C67 C69 C68 121.0(14) yes
C67 C69 C70 115.5(13) yes
C68 C69 C70 122.9(14) yes
N11 C70 C69 116.9(14) yes
N11 C71 C72 123.7(14) yes
N11 C71 C76 118.2(16) yes
C72 C71 C76 116.5(15) yes
C71 C72 C73 117.6(15) yes
C72 C73 C74 125.4(18) yes
C73 C74 C75 116.1(17) yes
C74 C75 C76 117.1(17) yes
N12 C76 C71 114.5(14) yes
N12 C76 C75 118.3(15) yes
C71 C76 C75 127.2(18) yes
N12 C77 C78 110.4(14) yes
C77 C78 C79 120.3(18) yes
C77 C78 C80 121.6(17) yes
C79 C78 C80 118.1(15) yes
C78 C79 C81 119.5(16) yes
C78 C80 C82 122.1(15) yes
C79 C81 C83 121.5(14) yes
C80 C82 C83 118.6(14) yes
C81 C83 C82 120.2(13) yes
C81 C83 C84 117.9(14) yes
C82 C83 C84 121.9(14) yes
N7 C84 C83 111.5(10) yes
Pd1 N1 H1N 108.000 no
C1 N1 H1N 108.002 no
C42 N1 H1N 107.995 no
Pd1 N2 H2N 105.113 no
C6 N2 H2N 105.077 no
C7 N2 H2N 105.087 no
Pd2 N3 H3N 107.752 no
C14 N3 H3N 107.772 no
C15 N3 H3N 107.768 no
Pd2 N4 H4N 106.613 no
C20 N4 H4N 106.643 no
C21 N4 H4N 106.640 no
Pd3 N5 H5N 108.211 no
C28 N5 H5N 108.208 no
C29 N5 H5N 108.216 no
Pd3 N6 H6N 105.399 no
C34 N6 H6N 105.363 no
C35 N6 H6N 105.369 no
Pd4 N7 H7N 106.788 no
C43 N7 H7N 106.803 no
C84 N7 H7N 106.797 no
Pd4 N8 H8N 108.910 no
C48 N8 H8N 108.926 no
C49 N8 H8N 108.911 no
Pd5 N9 H9N 105.174 no
C56 N9 H9N 105.145 no
C57 N9 H9N 105.158 no
Pd5 N10 H10N 108.534 no
C62 N10 H10N 108.534 no
C63 N10 H10N 108.527 no
Pd6 N11 H11N 105.533 no
C70 N11 H11N 105.550 no
C71 N11 H11N 105.528 no
Pd6 N12 H12N 108.820 no
C76 N12 H12N 108.812 no
C77 N12 H12N 108.809 no
C1 C2 H2 119.545 no
C3 C2 H2 119.567 no
C2 C3 H3 120.388 no
C4 C3 H3 120.380 no
C3 C4 H4 119.216 no
C5 C4 H4 119.211 no
C4 C5 H5 119.887 no
C6 C5 H5 119.883 no
N2 C7 H7A 109.860 no
N2 C7 H7B 109.861 no
C8 C7 H7A 109.847 no
C8 C7 H7B 109.863 no
H7A C7 H7B 108.289 no
C8 C9 H9 118.392 no
C11 C9 H9 118.391 no
C8 C10 H10 120.504 no
C12 C10 H10 120.504 no
C9 C11 H11 119.348 no
C13 C11 H11 119.351 no
C10 C12 H12 118.435 no
C13 C12 H12 118.436 no
N3 C14 H14A 108.925 no
N3 C14 H14B 108.928 no
C13 C14 H14A 108.913 no
C13 C14 H14B 108.920 no
H14A C14 H14B 107.734 no
C15 C16 H16 120.026 no
C17 C16 H16 120.052 no
C16 C17 H17 120.132 no
C18 C17 H17 120.133 no
C17 C18 H18 120.165 no
C19 C18 H18 120.161 no
C18 C19 H19 121.725 no
C20 C19 H19 121.726 no
N4 C21 H21A 109.303 no
N4 C21 H21B 109.326 no
C22 C21 H21A 109.310 no
C22 C21 H21B 109.314 no
H21A C21 H21B 107.944 no
C22 C23 H23 120.735 no
C25 C23 H23 120.721 no
C22 C24 H24 121.898 no
C26 C24 H24 121.893 no
C23 C25 H25 118.425 no
C27 C25 H25 118.412 no
C24 C26 H26 118.461 no
C27 C26 H26 118.461 no
N5 C28 H28A 108.668 no
N5 C28 H28B 108.675 no
C27 C28 H28A 108.680 no
C27 C28 H28B 108.671 no
H28A C28 H28B 107.590 no
C29 C30 H30 122.276 no
C31 C30 H30 122.286 no
C30 C31 H31 120.595 no
C32 C31 H31 120.599 no
C31 C32 H32 120.135 no
C33 C32 H32 120.111 no
C32 C33 H33 121.477 no
C34 C33 H33 121.512 no
N6 C35 H35A 109.147 no
N6 C35 H35B 109.137 no
C36 C35 H35A 109.151 no
C36 C35 H35B 109.123 no
H35A C35 H35B 107.874 no
C36 C37 H37 118.396 no
C39 C37 H37 118.395 no
C36 C38 H38 120.255 no
C40 C38 H38 120.279 no
C37 C39 H39 121.212 no
C41 C39 H39 121.207 no
C38 C40 H40 120.013 no
C41 C40 H40 120.015 no
N1 C42 H42A 109.775 no
N1 C42 H42B 109.744 no
C41 C42 H42A 109.781 no
C41 C42 H42B 109.760 no
H42A C42 H42B 108.210 no
C43 C44 H44 121.927 no
C45 C44 H44 121.936 no
C44 C45 H45 119.827 no
C46 C45 H45 119.832 no
C45 C46 H46 120.001 no
C47 C46 H46 119.990 no
C46 C47 H47 119.693 no
C48 C47 H47 119.689 no
N8 C49 H49A 108.300 no
N8 C49 H49B 108.285 no
C50 C49 H49A 108.323 no
C50 C49 H49B 108.319 no
H49A C49 H49B 107.425 no
C50 C51 H51 119.510 no
C53 C51 H51 119.511 no
C50 C52 H52 119.470 no
C54 C52 H52 119.457 no
C51 C53 H53 120.699 no
C55 C53 H53 120.697 no
C52 C54 H54 119.881 no
C55 C54 H54 119.860 no
N9 C56 H56A 109.618 no
N9 C56 H56B 109.623 no
C55 C56 H56A 109.628 no
C55 C56 H56B 109.629 no
H56A C56 H56B 108.145 no
C57 C58 H58 119.722 no
C59 C58 H58 119.720 no
C58 C59 H59 119.533 no
C60 C59 H59 119.532 no
C59 C60 H60 120.830 no
C61 C60 H60 120.796 no
C60 C61 H61 119.336 no
C62 C61 H61 119.334 no
N10 C63 H63A 109.292 no
N10 C63 H63B 109.275 no
C64 C63 H63A 109.277 no
C64 C63 H63B 109.253 no
H63A C63 H63B 107.963 no
C64 C65 H65 121.859 no
C67 C65 H65 121.890 no
C64 C66 H66 119.788 no
C68 C66 H66 119.809 no
C65 C67 H67 119.607 no
C69 C67 H67 119.599 no
C66 C68 H68 120.707 no
C69 C68 H68 120.708 no
N11 C70 H70A 108.066 no
N11 C70 H70B 108.077 no
C69 C70 H70A 108.082 no
C69 C70 H70B 108.109 no
H70A C70 H70B 107.273 no
C71 C72 H72 121.171 no
C73 C72 H72 121.200 no
C72 C73 H73 117.279 no
C74 C73 H73 117.303 no
C73 C74 H74 121.962 no
C75 C74 H74 121.979 no
C74 C75 H75 121.438 no
C76 C75 H75 121.442 no
N12 C77 H77A 109.591 no
N12 C77 H77B 109.590 no
C78 C77 H77A 109.572 no
C78 C77 H77B 109.574 no
H77A C77 H77B 108.121 no
C78 C79 H79 120.261 no
C81 C79 H79 120.264 no
C78 C80 H80 118.970 no
C82 C80 H80 118.935 no
C79 C81 H81 119.286 no
C83 C81 H81 119.249 no
C80 C82 H82 120.680 no
C83 C82 H82 120.674 no
N7 C84 H84A 109.317 no
N7 C84 H84B 109.323 no
C83 C84 H84A 109.335 no
C83 C84 H84B 109.336 no
H84A C84 H84B 107.979 no

loop_
_geom_bond_atom_site_label_1
_geom_bond_atom_site_label_2
_geom_bond_distance
_geom_bond_publ_flag
Pd1 Cl1 2.276(5) yes
Pd1 Cl2 2.265(6) yes
Pd1 N1 1.991(10) yes
Pd1 N2 1.962(9) yes
Pd2 Cl3 2.266(5) yes
Pd2 Cl4 2.268(5) yes
Pd2 N3 1.970(10) yes
Pd2 N4 2.015(9) yes
Pd3 Cl5 2.249(5) yes
Pd3 Cl6 2.250(5) yes
Pd3 N5 2.028(10) yes
Pd3 N6 1.969(10) yes
Pd4 Cl7 2.251(5) yes
Pd4 Cl8 2.264(6) yes
Pd4 N7 1.992(11) yes
Pd4 N8 2.013(9) yes
Pd5 Cl9 2.233(7) yes
Pd5 Cl10 2.245(5) yes
Pd5 N9 1.966(11) yes
Pd5 N10 1.973(12) yes
Pd6 Cl11 2.257(6) yes
Pd6 Cl12 2.270(9) yes
Pd6 N11 1.933(15) yes
Pd6 N12 1.994(14) yes
Br1G C1G 1.826(18) yes
Br2G C3G 1.738(18) yes
Br3G C7G 1.779(15) yes
Br4G C9G 1.712(16) yes
Br5G C13G 1.817(17) yes
Br6G C16G 1.78(2) yes
N1 C1 1.398(14) yes
N1 C42 1.515(15) yes
N1S C1S 1.095(18) yes
N2 C6 1.433(13) yes
N2 C7 1.528(15) yes
N3 C14 1.509(15) yes
N3 C15 1.467(15) yes
N4 C20 1.450(17) yes
N4 C21 1.444(14) yes
N5 C28 1.445(14) yes
N5 C29 1.555(14) yes
N6 C34 1.451(15) yes
N6 C35 1.525(15) yes
N7 C43 1.468(15) yes
N7 C84 1.554(15) yes
N8 C48 1.443(16) yes
N8 C49 1.485(14) yes
N9 C56 1.513(15) yes
N9 C57 1.408(18) yes
N10 C62 1.303(15) yes
N10 C63 1.561(19) yes
N11 C70 1.48(3) yes
N11 C71 1.41(2) yes
N12 C76 1.56(3) yes
N12 C77 1.48(2) yes
C1 C2 1.389(16) yes
C1 C6 1.413(16) yes
C1G C2G 1.42(3) yes
C1G C6G 1.42(3) yes
C1S C1T 1.444(19) yes
C2 C3 1.363(17) yes
C2G C3G 1.34(3) yes
C3 C4 1.380(17) yes
C3G C4G 1.39(3) yes
C4 C5 1.328(17) yes
C4G C5G 1.34(3) yes
C5 C6 1.365(16) yes
C5G C6G 1.43(3) yes
C7 C8 1.460(16) yes
C7G C8G 1.40(2) yes
C7G C12G 1.40(3) yes
C8 C9 1.323(16) yes
C8 C10 1.407(15) yes
C8G C9G 1.385(17) yes
C9 C11 1.337(17) yes
C9G C10G 1.39(2) yes
C10 C12 1.355(17) yes
C10G C11G 1.40(3) yes
C11 C13 1.408(16) yes
C11G C12G 1.40(3) yes
C12 C13 1.381(17) yes
C13 C14 1.429(16) yes
C13G C14G 1.41(3) yes
C13G C18G 1.39(3) yes
C14G C15G 1.43(3) yes
C15 C16 1.392(17) yes
C15 C20 1.266(19) yes
C15G C16G 1.43(3) yes
C16 C17 1.309(18) yes
C16G C17G 1.36(3) yes
C17 C18 1.43(3) yes
C17G C18G 1.39(3) yes
C18 C19 1.359(19) yes
C19 C20 1.41(2) yes
C21 C22 1.511(19) yes
C22 C23 1.308(17) yes
C22 C24 1.342(17) yes
C23 C25 1.312(19) yes
C24 C26 1.376(18) yes
C25 C27 1.38(2) yes
C26 C27 1.313(17) yes
C27 C28 1.483(18) yes
C29 C30 1.238(18) yes
C29 C34 1.238(17) yes
C30 C31 1.398(18) yes
C31 C32 1.38(2) yes
C32 C33 1.342(18) yes
C33 C34 1.401(17) yes
C35 C36 1.453(14) yes
C36 C37 1.299(15) yes
C36 C38 1.365(15) yes
C37 C39 1.369(15) yes
C38 C40 1.372(15) yes
C39 C41 1.361(15) yes
C40 C41 1.340(16) yes
C41 C42 1.543(14) yes
C43 C44 1.394(19) yes
C43 C48 1.303(15) yes
C44 C45 1.369(17) yes
C45 C46 1.362(17) yes
C46 C47 1.351(18) yes
C47 C48 1.344(16) yes
C49 C50 1.483(17) yes
C50 C51 1.398(17) yes
C50 C52 1.282(19) yes
C51 C53 1.350(17) yes
C52 C54 1.378(17) yes
C53 C55 1.37(2) yes
C54 C55 1.357(17) yes
C55 C56 1.485(17) yes
C57 C58 1.379(17) yes
C57 C62 1.358(14) yes
C58 C59 1.368(19) yes
C59 C60 1.346(18) yes
C60 C61 1.438(18) yes
C61 C62 1.450(19) yes
C63 C64 1.506(19) yes
C64 C65 1.386(17) yes
C64 C66 1.381(19) yes
C65 C67 1.43(2) yes
C66 C68 1.378(19) yes
C67 C69 1.38(3) yes
C68 C69 1.399(18) yes
C69 C70 1.50(3) yes
C71 C72 1.36(3) yes
C71 C76 1.35(3) yes
C72 C73 1.40(3) yes
C73 C74 1.39(3) yes
C74 C75 1.36(3) yes
C75 C76 1.40(3) yes
C77 C78 1.44(3) yes
C78 C79 1.35(3) yes
C78 C80 1.44(3) yes
C79 C81 1.41(3) yes
C80 C82 1.37(2) yes
C81 C83 1.37(3) yes
C82 C83 1.38(2) yes
C83 C84 1.411(18) yes
N1 H1N 0.930 no
N2 H2N 0.930 no
N3 H3N 0.930 no
N4 H4N 0.930 no
N5 H5N 0.930 no
N6 H6N 0.930 no
N7 H7N 0.930 no
N8 H8N 0.930 no
N9 H9N 0.930 no
N10 H10N 0.930 no
N11 H11N 0.930 no
N12 H12N 0.930 no
C2 H2 0.950 no
C3 H3 0.950 no
C4 H4 0.950 no
C5 H5 0.950 no
C7 H7A 0.990 no
C7 H7B 0.990 no
C9 H9 0.950 no
C10 H10 0.950 no
C11 H11 0.950 no
C12 H12 0.950 no
C14 H14A 0.990 no
C14 H14B 0.990 no
C16 H16 0.950 no
C17 H17 0.950 no
C18 H18 0.950 no
C19 H19 0.950 no
C21 H21A 0.990 no
C21 H21B 0.990 no
C23 H23 0.950 no
C24 H24 0.950 no
C25 H25 0.950 no
C26 H26 0.950 no
C28 H28A 0.990 no
C28 H28B 0.990 no
C30 H30 0.950 no
C31 H31 0.950 no
C32 H32 0.950 no
C33 H33 0.950 no
C35 H35A 0.990 no
C35 H35B 0.990 no
C37 H37 0.950 no
C38 H38 0.950 no
C39 H39 0.950 no
C40 H40 0.950 no
C42 H42A 0.990 no
C42 H42B 0.990 no
C44 H44 0.950 no
C45 H45 0.950 no
C46 H46 0.950 no
C47 H47 0.950 no
C49 H49A 0.990 no
C49 H49B 0.990 no
C51 H51 0.950 no
C52 H52 0.950 no
C53 H53 0.950 no
C54 H54 0.950 no
C56 H56A 0.990 no
C56 H56B 0.990 no
C58 H58 0.950 no
C59 H59 0.950 no
C60 H60 0.950 no
C61 H61 0.950 no
C63 H63A 0.990 no
C63 H63B 0.990 no
C65 H65 0.950 no
C66 H66 0.950 no
C67 H67 0.950 no
C68 H68 0.950 no
C70 H70A 0.990 no
C70 H70B 0.990 no
C72 H72 0.950 no
C73 H73 0.950 no
C74 H74 0.950 no
C75 H75 0.950 no
C77 H77A 0.990 no
C77 H77B 0.990 no
C79 H79 0.950 no
C80 H80 0.950 no
C81 H81 0.950 no
C82 H82 0.950 no
C84 H84A 0.990 no
C84 H84B 0.990 no

loop_
_geom_contact_atom_site_label_1
_geom_contact_atom_site_label_2
_geom_contact_distance
_geom_contact_publ_flag
_geom_contact_site_symmetry_2
Pd1 C8 3.261(13) no .
Pd1 C9 3.423(14) no .
Pd2 C22 3.178(12) no .
Pd2 C23 3.258(13) no .
Pd3 C36 3.311(12) no .
Pd3 C37 3.555(13) no .
Pd4 C81 3.180(15) no .
Pd4 C83 3.192(16) no .
Pd5 C54 3.594(12) no .
Pd5 C55 3.466(12) no .
Pd5 C64 3.415(14) no .
Pd6 C67 3.180(17) no .
Pd6 C69 3.214(17) no .
Cl1 C42 3.374(12) no .
Cl2 C7 3.558(12) no .
Cl3 C14 3.359(12) no .
Cl4 C21 3.379(15) no .
Cl5 C28 3.439(13) no .
Cl6 C35 3.389(13) no .
Cl7 C84 3.459(16) no .
Cl8 C49 3.396(15) no .
Cl9 C56 3.434(15) no .
Cl10 C64 3.255(15) no .
Cl10 C66 3.366(15) no .
Cl11 C67 3.467(16) no .
Cl11 C70 3.38(2) no .
Cl12 C77 3.385(18) no .
N1 C39 3.210(15) no .
N1 C40 3.330(15) no .
N2 C9 3.274(17) no .
N2 C10 3.238(16) no .
N2 C42 3.588(14) no .
N3 C11 3.219(17) no .
N3 C12 3.413(17) no .
N4 C23 3.225(15) no .
N4 C24 3.223(16) no .
N5 C25 3.251(18) no .
N5 C26 3.330(16) no .
N6 C28 3.571(16) no .
N6 C30 3.559(18) no .
N6 C37 3.332(15) no .
N6 C38 3.145(14) no .
N7 C81 3.219(18) no .
N7 C82 3.288(17) no .
N8 C51 3.188(15) no .
N8 C52 3.395(15) no .
N9 C53 3.243(17) no .
N9 C54 3.296(17) no .
N10 C65 3.246(17) no .
N10 C66 3.449(19) no .
N11 C67 3.24(3) no .
N11 C68 3.396(19) no .
N11 C77 3.56(2) no .
N12 C79 3.14(3) no .
N12 C80 3.34(3) no .
C1 C4 2.751(17) no .
C1 C7 3.533(17) no .
C1 C40 3.336(17) no .
C1 C41 3.036(16) no .
C1G C4G 2.69(3) no .
C2 C5 2.744(16) no .
C2 C40 3.064(17) no .
C2 C41 3.149(17) no .
C2 C42 3.245(17) no .
C2G C5G 2.76(3) no .
C3 C6 2.740(16) no .
C3G C6G 2.87(3) no .
C5 C7 3.041(16) no .
C6 C8 3.053(18) no .
C6 C10 3.241(19) no .
C6 C42 3.381(17) no .
C7G C10G 2.81(2) no .
C8 C13 2.795(17) no .
C8 C42 3.581(16) no .
C8G C11G 2.79(3) no .
C9 C12 2.689(17) no .
C9G C12G 2.77(3) no .
C10 C11 2.722(17) no .
C10 C42 3.510(17) no .
C12 C15 3.43(2) no .
C12 C16 3.164(18) no .
C13 C15 2.991(19) no .
C13 C16 3.049(17) no .
C13G C16G 2.83(3) no .
C14 C16 3.186(16) no .
C14 C20 3.345(19) no .
C14 C24 3.588(16) no .
C14G C17G 2.82(3) no .
C15 C18 2.714(18) no .
C15 C21 3.445(18) no .
C15G C18G 2.76(3) no .
C16 C19 2.753(19) no .
C17 C20 2.70(3) no .
C19 C21 3.029(19) no .
C20 C22 3.095(18) no .
C20 C24 3.298(19) no .
C22 C27 2.689(18) no .
C23 C26 2.666(19) no .
C24 C25 2.665(18) no .
C26 C29 3.586(16) no .
C26 C30 3.182(17) no .
C27 C29 3.249(16) no .
C27 C30 3.189(17) no .
C28 C30 3.050(17) no .
C28 C34 3.310(17) no .
C28 C38 3.451(19) no .
C29 C32 2.597(16) no .
C29 C35 3.477(18) no .
C29 C38 3.533(16) no .
C30 C33 2.72(2) no .
C31 C34 2.666(18) no .
C33 C35 2.978(17) no .
C33 C38 3.578(16) no .
C34 C36 3.105(16) no .
C34 C38 3.152(16) no .
C36 C41 2.713(14) no .
C37 C40 2.675(16) no .
C38 C39 2.716(16) no .
C43 C46 2.673(18) no .
C43 C49 3.325(17) no .
C43 C82 3.373(18) no .
C43 C83 3.121(18) no .
C44 C47 2.730(17) no .
C44 C84 3.117(18) no .
C45 C48 2.717(19) no .
C47 C49 3.115(17) no .
C47 C50 3.072(16) no .
C47 C52 3.198(16) no .
C48 C50 3.025(16) no .
C48 C52 3.424(16) no .
C48 C84 3.487(16) no .
C49 C82 3.518(19) no .
C49 C83 3.563(19) no .
C50 C55 2.726(17) no .
C51 C54 2.682(19) no .
C52 C53 2.725(18) no .
C53 C57 3.094(16) no .
C53 C58 3.396(17) no .
C53 C62 3.534(15) no .
C54 C63 3.474(19) no .
C55 C57 2.902(16) no .
C55 C58 3.598(17) no .
C55 C62 3.418(15) no .
C55 C63 3.567(18) no .
C56 C58 3.075(19) no .
C56 C62 3.381(17) no .
C57 C60 2.76(2) no .
C57 C63 3.391(18) no .
C58 C61 2.736(17) no .
C59 C62 2.836(17) no .
C61 C63 3.01(2) no .
C64 C69 2.747(19) no .
C65 C68 2.83(2) no .
C66 C67 2.769(19) no .
C68 C71 3.56(3) no .
C68 C77 3.55(3) no .
C69 C71 3.23(3) no .
C70 C72 3.09(3) no .
C70 C76 3.47(3) no .
C71 C74 2.84(3) no .
C71 C77 3.36(3) no .
C72 C75 2.80(3) no .
C73 C76 2.61(3) no .
C75 C77 3.28(3) no .
C75 C78 3.04(3) no .
C75 C80 3.11(3) no .
C76 C78 2.95(3) no .
C76 C80 3.28(3) no .
C78 C83 2.79(2) no .
C79 C82 2.80(3) no .
C80 C81 2.72(3) no .
Pd1 Pd1 3.365(8) no 3_666
Pd1 Cl1 3.280(8) no 3_666
Pd2 N1S 3.507(13) no 3_566
Pd3 C1T 3.543(14) no 1_556
Pd4 C39 3.526(12) no .
Br3G Cl7 3.537(10) no 3_667
Br4G C15G 3.24(3) no 1_556
Cl1 Pd1 3.280(8) no 3_666
Cl1 N2 3.347(13) no 3_666
Cl1 N8 3.231(10) no .
Cl1 C1 3.401(13) no 3_666
Cl1 C6 3.357(14) no 3_666
Cl1 C51 3.542(13) no .
Cl2 N1 3.220(12) no 3_666
Cl2 N6 3.085(11) no 1_554
Cl2 C1T 3.442(14) no .
Cl2 C35 3.548(13) no 1_554
Cl3 N3 3.175(11) no 3_566
Cl3 C17G 3.407(17) no 3_566
Cl3 C18G 3.492(18) no 3_566
Cl4 N5 3.261(11) no 3_567
Cl4 C1S 3.481(14) no 3_566
Cl4 C29 3.411(12) no 3_567
Cl4 C30 3.459(14) no 3_567
Cl5 C21 3.579(17) no 3_567
Cl6 C2 3.503(13) no 3_667
Cl6 C3 3.526(14) no 3_667
Cl6 C58 3.397(14) no 1_556
Cl7 Br3G 3.537(10) no 3_667
Cl8 N2 3.217(10) no 3_666
Cl8 C7 3.324(13) no 3_666
Cl8 C33 3.543(14) no 3_667
Cl9 O1W 3.599(16) no .
Cl9 C18 3.598(16) no 3_566
Cl9 C19 3.464(14) no 3_566
Cl10 N11 3.157(14) no 4_564
Cl10 C70 3.542(17) no 4_564
Cl10 C72 3.494(16) no 4_564
Cl11 O2W 3.41(3) no 4_564
Cl11 N10 3.103(13) no 4_565
Cl11 C61 3.253(14) no 4_565
Cl11 C62 3.311(11) no 4_565
Cl12 C4G 3.54(3) no 4_565
Cl12 C5G 3.520(19) no 4_565
O1W Cl9 3.599(16) no .
O1W N9 3.083(19) no .
O1W C82 3.44(2) no 1_554
O2W Cl11 3.41(3) no 4_565
O2W N12 3.42(3) no .
N1 Cl2 3.220(12) no 3_666
N1S Pd2 3.507(13) no 3_566
N1S N4 2.939(16) no 3_566
N1S C20 3.35(2) no 3_566
N1S C46 3.469(18) no .
N1S C47 3.533(17) no .
N1S C54 3.361(16) no .
N1S C55 3.317(17) no .
N1S C56 3.507(17) no .
N2 Cl1 3.347(13) no 3_666
N2 Cl8 3.217(10) no 3_666
N3 Cl3 3.175(11) no 3_566
N4 N1S 2.939(16) no 3_566
N4 C1S 3.519(19) no 3_566
N5 Cl4 3.261(11) no 3_567
N6 Cl2 3.085(11) no 1_556
N7 C39 3.353(15) no .
N8 Cl1 3.231(10) no .
N9 O1W 3.083(19) no .
N10 Cl11 3.103(13) no 4_564
N11 Cl10 3.157(14) no 4_565
N12 O2W 3.42(3) no .
C1 Cl1 3.401(13) no 3_666
C1S Cl4 3.481(14) no 3_566
C1S N4 3.519(19) no 3_566
C1S C47 3.575(17) no .
C1S C53 3.495(19) no .
C1S C55 3.291(17) no .
C1S C56 3.534(17) no .
C1T Pd3 3.543(14) no 1_554
C1T Cl2 3.442(14) no .
C1T C53 3.525(18) no .
C2 Cl6 3.503(13) no 3_667
C3 Cl6 3.526(14) no 3_667
C3 C59 3.483(18) no 3_666
C4 C51 3.49(2) no 3_666
C4G Cl12 3.54(3) no 4_564
C5G Cl12 3.520(19) no 4_564
C6 Cl1 3.357(14) no 3_666
C6G C65 3.45(3) no .
C7 Cl8 3.324(13) no 3_666
C8G C31 3.50(2) no .
C11G C12 3.53(4) no .
C12 C11G 3.53(4) no .
C13G C31 3.33(3) no 1_554
C15G Br4G 3.24(3) no 1_554
C17G Cl3 3.407(17) no 3_566
C17G C30 3.49(3) no 1_554
C18 Cl9 3.598(16) no 3_566
C18G Cl3 3.492(18) no 3_566
C18G C30 3.35(3) no 1_554
C18G C31 3.14(3) no 1_554
C19 Cl9 3.464(14) no 3_566
C20 N1S 3.35(2) no 3_566
C21 Cl5 3.579(17) no 3_567
C23 C23 3.560(17) no 3_567
C23 C25 3.501(18) no 3_567
C25 C23 3.501(18) no 3_567
C29 Cl4 3.411(12) no 3_567
C30 Cl4 3.459(14) no 3_567
C30 C17G 3.49(3) no 1_556
C30 C18G 3.35(3) no 1_556
C31 C8G 3.50(2) no .
C31 C13G 3.33(3) no 1_556
C31 C18G 3.14(3) no 1_556
C33 Cl8 3.543(14) no 3_667
C35 Cl2 3.548(13) no 1_556
C35 C37 3.258(19) no 3_667
C37 C35 3.258(19) no 3_667
C39 Pd4 3.526(12) no .
C39 N7 3.353(15) no .
C39 C43 3.531(17) no .
C43 C39 3.531(17) no .
C46 N1S 3.469(18) no .
C47 N1S 3.533(17) no .
C47 C1S 3.575(17) no .
C51 Cl1 3.542(13) no .
C51 C4 3.49(2) no 3_666
C53 C1S 3.495(19) no .
C53 C1T 3.525(18) no .
C54 N1S 3.361(16) no .
C55 N1S 3.317(17) no .
C55 C1S 3.291(17) no .
C56 N1S 3.507(17) no .
C56 C1S 3.534(17) no .
C58 Cl6 3.397(14) no 1_554
C58 C84 3.359(17) no 1_554
C59 C3 3.483(18) no 3_666
C61 Cl11 3.253(14) no 4_564
C62 Cl11 3.311(11) no 4_564
C65 C6G 3.45(3) no .
C70 Cl10 3.542(17) no 4_565
C72 Cl10 3.494(16) no 4_565
C82 O1W 3.44(2) no 1_556
C84 C58 3.359(17) no 1_556
Pd1 H7A 3.2629 no .
Pd1 H9 3.2652 no .
Pd1 H42A 3.0801 no .
Pd1 H42B 2.9111 no .
Pd2 H14A 2.9748 no .
Pd2 H14B 3.0651 no .
Pd2 H21B 3.1296 no .
Pd2 H23 3.1280 no .
Pd3 H28A 3.1288 no .
Pd3 H28B 2.7611 no .
Pd3 H35A 3.2125 no .
Pd3 H37 3.4907 no .
Pd4 H49A 3.0175 no .
Pd4 H49B 2.9389 no .
Pd4 H81 2.9665 no .
Pd4 H84B 3.2128 no .
Pd5 H54 3.2917 no .
Pd5 H56A 3.1089 no .
Pd5 H63A 3.1007 no .
Pd5 H66 3.4027 no .
Pd6 H67 3.0152 no .
Pd6 H70A 3.1472 no .
Pd6 H77A 2.9555 no .
Pd6 H77B 3.0226 no .
Cl1 H1N 2.9179 no .
Cl1 H42B 2.7764 no .
Cl2 H2N 2.8476 no .
Cl2 H7A 3.1308 no .
Cl2 H9 3.3914 no .
Cl3 H3N 2.8812 no .
Cl3 H14A 2.7748 no .
Cl4 H4N 3.0017 no .
Cl4 H21B 2.8706 no .
Cl4 H23 2.9112 no .
Cl5 H5N 2.9240 no .
Cl5 H28B 2.8486 no .
Cl6 H6N 3.0025 no .
Cl6 H35A 2.9000 no .
Cl6 H37 3.1111 no .
Cl7 H7N 2.9553 no .
Cl7 H81 2.8624 no .
Cl7 H84B 2.9978 no .
Cl8 H8N 2.9440 no .
Cl8 H49B 2.7960 no .
Cl9 H9N 2.8294 no .
Cl9 H56A 2.9066 no .
Cl10 H10N 2.9328 no .
Cl10 H66 3.5884 no .
Cl11 H11N 2.8941 no .
Cl11 H67 2.7137 no .
Cl11 H70A 2.9221 no .
Cl12 H12N 2.8401 no .
Cl12 H77B 2.8576 no .
N1 H2 2.6791 no .
N1 H2N 3.3240 no .
N1 H39 3.2217 no .
N1 H40 3.4200 no .
N2 H1N 3.3958 no .
N2 H5 2.6777 no .
N2 H9 3.3321 no .
N2 H10 3.2892 no .
N2 H42A 3.3701 no .
N3 H4N 3.3448 no .
N3 H11 3.2019 no .
N3 H12 3.5438 no .
N3 H16 2.6717 no .
N4 H3N 3.3951 no .
N4 H14B 3.4727 no .
N4 H19 2.5863 no .
N4 H23 3.2825 no .
N4 H24 3.2922 no .
N5 H6N 3.3100 no .
N5 H25 3.2374 no .
N5 H26 3.4079 no .
N5 H30 2.4857 no .
N6 H5N 3.3679 no .
N6 H28A 3.3942 no .
N6 H33 2.6439 no .
N6 H37 3.4243 no .
N6 H38 3.1172 no .
N7 H8N 3.4007 no .
N7 H44 2.6592 no .
N7 H49A 3.3442 no .
N7 H81 3.2338 no .
N7 H82 3.3555 no .
N8 H7N 3.3587 no .
N8 H47 2.5934 no .
N8 H51 3.0967 no .
N8 H52 3.4930 no .
N9 H10N 3.3600 no .
N9 H53 3.2588 no .
N9 H54 3.3418 no .
N9 H58 2.6602 no .
N9 H63A 3.4117 no .
N10 H9N 3.3203 no .
N10 H61 2.5893 no .
N10 H65 3.2220 no .
N10 H66 3.5132 no .
N11 H12N 3.4047 no .
N11 H67 3.2483 no .
N11 H68 3.4874 no .
N11 H72 2.6675 no .
N11 H77A 3.2967 no .
N12 H11N 3.3451 no .
N12 H75 2.6931 no .
N12 H79 3.1639 no .
N12 H80 3.4346 no .
C1 H2N 2.9593 no .
C1 H3 3.2537 no .
C1 H5 3.2704 no .
C1 H10 3.5211 no .
C1 H40 3.1884 no .
C1 H42A 2.6470 no .
C1 H42B 3.2816 no .
C2 H1N 2.6038 no .
C2 H4 3.2192 no .
C2 H40 3.0109 no .
C2 H42A 3.5032 no .
C3 H5 3.2182 no .
C4 H2 3.2252 no .
C5 H2N 2.6262 no .
C5 H3 3.2134 no .
C5 H7B 2.6616 no .
C5 H10 3.1136 no .
C6 H1N 3.0758 no .
C6 H2 3.2578 no .
C6 H4 3.1891 no .
C6 H7A 3.2673 no .
C6 H7B 2.5433 no .
C6 H10 2.9545 no .
C6 H42A 3.2212 no .
C7 H5 2.8971 no .
C7 H9 2.5827 no .
C7 H10 2.6505 no .
C8 H2N 3.1921 no .
C8 H11 3.1833 no .
C8 H12 3.2337 no .
C8 H42A 2.8007 no .
C9 H7A 2.5466 no .
C9 H7B 3.1733 no .
C9 H10 3.2022 no .
C9 H16 3.5011 no .
C9 H42A 3.0870 no .
C10 H7A 3.2534 no .
C10 H7B 2.5822 no .
C10 H9 3.2028 no .
C10 H16 3.3492 no .
C10 H40 3.5278 no .
C10 H42A 2.5745 no .
C11 H3N 2.9399 no .
C11 H12 3.2176 no .
C11 H14A 2.6400 no .
C11 H14B 3.2671 no .
C11 H16 3.0310 no .
C11 H42A 3.2069 no .
C12 H11 3.2195 no .
C12 H14A 3.1618 no .
C12 H14B 2.5222 no .
C12 H16 2.8888 no .
C12 H40 3.4151 no .
C12 H42A 2.6417 no .
C13 H3N 2.5997 no .
C13 H9 3.2410 no .
C13 H10 3.2578 no .
C13 H16 2.6791 no .
C13 H42A 3.0299 no .
C14 H11 2.6690 no .
C14 H12 2.6255 no .
C14 H16 3.1543 no .
C15 H4N 2.9329 no .
C15 H12 3.3752 no .
C15 H14A 3.3164 no .
C15 H14B 2.6734 no .
C15 H17 3.2029 no .
C15 H19 3.2045 no .
C15 H24 3.5419 no .
C16 H3N 2.6230 no .
C16 H12 3.2778 no .
C16 H14B 3.4836 no .
C16 H18 3.2207 no .
C17 H19 3.2856 no .
C18 H16 3.2368 no .
C19 H4N 2.5551 no .
C19 H17 3.2663 no .
C19 H21A 2.6831 no .
C19 H24 3.2496 no .
C20 H3N 2.9671 no .
C20 H14B 3.2356 no .
C20 H16 3.1591 no .
C20 H18 3.2332 no .
C20 H21A 2.6176 no .
C20 H21B 3.2847 no .
C20 H24 3.0579 no .
C21 H19 2.8725 no .
C21 H23 2.5202 no .
C21 H24 2.6639 no .
C22 H4N 3.2188 no .
C22 H14B 2.8673 no .
C22 H25 3.1053 no .
C22 H26 3.1643 no .
C23 H14B 3.1915 no .
C23 H21A 3.1352 no .
C23 H21B 2.4691 no .
C23 H24 3.1844 no .
C24 H12 3.4541 no .
C24 H14B 2.6677 no .
C24 H21A 2.6091 no .
C24 H21B 3.2389 no .
C24 H23 3.1829 no .
C24 H30 3.3879 no .
C25 H5N 2.9332 no .
C25 H14B 3.2174 no .
C25 H26 3.1444 no .
C25 H28A 3.2674 no .
C25 H28B 2.6486 no .
C25 H30 3.4219 no .
C26 H5N 3.4908 no .
C26 H12 3.2667 no .
C26 H14B 2.6814 no .
C26 H25 3.1346 no .
C26 H28A 2.5257 no .
C26 H28B 3.1479 no .
C26 H30 2.6872 no .
C27 H5N 2.5157 no .
C27 H14B 3.0115 no .
C27 H23 3.2202 no .
C27 H24 3.2187 no .
C27 H30 2.6957 no .
C28 H25 2.6584 no .
C28 H26 2.5775 no .
C28 H30 2.9613 no .
C29 H6N 2.9042 no .
C29 H26 3.3641 no .
C29 H28A 2.6071 no .
C29 H28B 3.3482 no .
C29 H31 3.0936 no .
C29 H32 3.5463 no .
C29 H33 3.1256 no .
C29 H38 3.1498 no .
C30 H5N 2.5339 no .
C30 H26 3.0043 no .
C30 H28A 3.1650 no .
C30 H32 3.2547 no .
C31 H33 3.2253 no .
C32 H30 3.2657 no .
C32 H38 3.4835 no .
C33 H6N 2.6209 no .
C33 H31 3.2146 no .
C33 H35B 2.5856 no .
C33 H38 2.8826 no .
C34 H5N 2.9889 no .
C34 H28A 3.1329 no .
C34 H30 3.0905 no .
C34 H32 3.2096 no .
C34 H35A 3.2969 no .
C34 H35B 2.5930 no .
C34 H38 2.7428 no .
C35 H33 2.7936 no .
C35 H37 2.5147 no .
C35 H38 2.6185 no .
C36 H6N 3.2219 no .
C36 H28A 3.0055 no .
C36 H39 3.1975 no .
C36 H40 3.2233 no .
C37 H28A 3.4493 no .
C37 H35A 2.4599 no .
C37 H35B 3.0938 no .
C37 H38 3.1558 no .
C38 H2 3.2520 no .
C38 H28A 2.5333 no .
C38 H35A 3.2379 no .
C38 H35B 2.6202 no .
C38 H37 3.1544 no .
C39 H1N 2.9069 no .
C39 H2 3.3026 no .
C39 H28A 3.5828 no .
C39 H40 3.2031 no .
C39 H42A 3.2702 no .
C39 H42B 2.6206 no .
C40 H1N 3.5588 no .
C40 H2 2.7657 no .
C40 H28A 2.6506 no .
C40 H39 3.2069 no .
C40 H42A 2.6305 no .
C40 H42B 3.2529 no .
C41 H1N 2.5921 no .
C41 H2 2.7966 no .
C41 H28A 3.1933 no .
C41 H37 3.1897 no .
C41 H38 3.2060 no .
C42 H2 3.2692 no .
C42 H39 2.6359 no .
C42 H40 2.6663 no .
C43 H8N 3.0133 no .
C43 H45 3.2159 no .
C43 H47 3.1411 no .
C43 H49A 3.1766 no .
C43 H82 3.1125 no .
C43 H84A 2.6555 no .
C43 H84B 3.3488 no .
C44 H7N 2.6136 no .
C44 H46 3.2265 no .
C44 H82 3.3243 no .
C44 H84A 2.7666 no .
C45 H47 3.2066 no .
C46 H44 3.2373 no .
C47 H8N 2.5669 no .
C47 H45 3.2057 no .
C47 H49A 3.4045 no .
C47 H52 3.2233 no .
C48 H7N 2.9624 no .
C48 H44 3.2260 no .
C48 H46 3.1965 no .
C48 H49A 2.5969 no .
C48 H49B 3.2573 no .
C48 H52 3.3064 no .
C48 H82 3.5554 no .
C49 H47 3.0659 no .
C49 H51 2.6044 no .
C49 H52 2.5823 no .
C50 H8N 2.6752 no .
C50 H47 2.6676 no .
C50 H53 3.2534 no .
C50 H54 3.1631 no .
C50 H63A 2.9708 no .
C51 H8N 2.9193 no .
C51 H47 3.0139 no .
C51 H49A 3.2610 no .
C51 H49B 2.6152 no .
C51 H52 3.1800 no .
C51 H63A 3.1175 no .
C52 H47 2.8819 no .
C52 H49A 2.5120 no .
C52 H49B 3.1112 no .
C52 H51 3.1628 no .
C52 H63A 2.7398 no .
C52 H66 2.9293 no .
C53 H47 3.5797 no .
C53 H54 3.2128 no .
C53 H56A 3.2423 no .
C53 H56B 2.5951 no .
C53 H63A 2.9997 no .
C54 H47 3.4579 no .
C54 H53 3.2162 no .
C54 H56A 2.5559 no .
C54 H56B 3.2072 no .
C54 H63A 2.5767 no .
C54 H66 2.8410 no .
C55 H9N 3.2219 no .
C55 H51 3.1976 no .
C55 H52 3.2238 no .
C55 H63A 2.7474 no .
C56 H53 2.6469 no .
C56 H54 2.6174 no .
C56 H58 2.9826 no .
C57 H10N 2.9912 no .
C57 H53 2.8384 no .
C57 H56A 3.2698 no .
C57 H56B 2.6632 no .
C57 H59 3.2391 no .
C57 H61 3.2229 no .
C57 H63A 3.3101 no .
C58 H9N 2.5876 no .
C58 H53 2.7616 no .
C58 H56B 2.8318 no .
C58 H60 3.2225 no .
C59 H53 3.3184 no .
C59 H61 3.2414 no .
C60 H58 3.2134 no .
C61 H10N 2.5217 no .
C61 H59 3.2574 no .
C61 H63A 3.3809 no .
C61 H63B 2.6977 no .
C62 H9N 2.9032 no .
C62 H53 3.4686 no .
C62 H58 3.2581 no .
C62 H60 3.3743 no .
C62 H63A 2.6152 no .
C62 H63B 2.5673 no .
C63 H61 2.9129 no .
C63 H65 2.6253 no .
C63 H66 2.6536 no .
C64 H10N 2.6881 no .
C64 H67 3.2518 no .
C64 H68 3.2542 no .
C64 H77A 3.0654 no .
C65 H10N 2.9902 no .
C65 H63A 3.2505 no .
C65 H63B 2.5764 no .
C65 H66 3.2765 no .
C65 H77A 3.2567 no .
C66 H52 3.5250 no .
C66 H54 3.4732 no .
C66 H63A 2.5651 no .
C66 H63B 3.2145 no .
C66 H65 3.2888 no .
C66 H77A 2.7681 no .
C66 H80 3.4103 no .
C67 H68 3.2745 no .
C67 H70A 2.5200 no .
C67 H70B 3.2089 no .
C67 H77A 3.1280 no .
C68 H67 3.2706 no .
C68 H70A 3.2806 no .
C68 H70B 2.6500 no .
C68 H77A 2.5890 no .
C68 H80 3.2202 no .
C69 H11N 3.2587 no .
C69 H65 3.3021 no .
C69 H66 3.2489 no .
C69 H77A 2.7989 no .
C70 H67 2.5535 no .
C70 H68 2.7360 no .
C70 H72 2.9928 no .
C70 H77A 3.5297 no .
C71 H12N 3.1216 no .
C71 H68 3.3240 no .
C71 H70A 3.1943 no .
C71 H70B 2.4699 no .
C71 H73 3.2100 no .
C71 H75 3.3004 no .
C71 H77A 3.2258 no .
C72 H11N 2.5446 no .
C72 H70B 2.7068 no .
C72 H74 3.3346 no .
C73 H75 3.2160 no .
C74 H72 3.3282 no .
C75 H12N 2.6557 no .
C75 H73 3.1882 no .
C75 H80 3.2116 no .
C76 H11N 2.9156 no .
C76 H72 3.1776 no .
C76 H73 3.5629 no .
C76 H74 3.2388 no .
C76 H77A 2.7787 no .
C76 H77B 3.4017 no .
C76 H80 3.1648 no .
C77 H75 3.2487 no .
C77 H79 2.5853 no .
C77 H80 2.6807 no .
C78 H12N 2.5977 no .
C78 H49A 3.0154 no .
C78 H75 2.7153 no .
C78 H81 3.2343 no .
C78 H82 3.3124 no .
C79 H12N 2.9307 no .
C79 H49A 3.1305 no .
C79 H75 2.9918 no .
C79 H77A 3.1927 no .
C79 H77B 2.5469 no .
C79 H80 3.2372 no .
C80 H49A 2.7058 no .
C80 H52 3.2145 no .
C80 H75 2.9433 no .
C80 H77A 2.5786 no .
C80 H77B 3.2468 no .
C80 H79 3.2584 no .
C81 H49A 3.0032 no .
C81 H75 3.4114 no .
C81 H82 3.2385 no .
C81 H84A 3.1528 no .
C81 H84B 2.4644 no .
C82 H49A 2.5673 no .
C82 H52 3.3256 no .
C82 H75 3.4181 no .
C82 H81 3.2316 no .
C82 H84A 2.5376 no .
C82 H84B 3.1914 no .
C83 H7N 3.2039 no .
C83 H49A 2.7454 no .
C83 H79 3.2770 no .
C83 H80 3.2156 no .
C84 H44 2.9762 no .
C84 H49A 3.5844 no .
C84 H81 2.5266 no .
C84 H82 2.6348 no .
H1N H2 2.5397 no .
H1N H39 2.7783 no .
H1N H42A 2.8026 no .
H1N H42B 2.3650 no .
H2 H3 2.3129 no .
H2 H40 2.9967 no .
H2N H5 2.6338 no .
H2N H7A 2.2331 no .
H2N H7B 2.3605 no .
H3 H4 2.3256 no .
H3N H11 2.7342 no .
H3N H14A 2.3327 no .
H3N H14B 2.7903 no .
H3N H16 2.5404 no .
H4 H5 2.2659 no .
H4N H19 2.5276 no .
H4N H21A 2.2922 no .
H4N H21B 2.1682 no .
H5 H7A 3.5770 no .
H5 H7B 2.2857 no .
H5 H10 3.2885 no .
H5N H25 2.8037 no .
H5N H28A 2.7311 no .
H5N H28B 2.3633 no .
H5N H30 2.3884 no .
H6N H33 2.6299 no .
H6N H35A 2.2293 no .
H6N H35B 2.3368 no .
H7A H9 2.3539 no .
H7A H10 3.5346 no .
H7B H9 3.4318 no .
H7B H10 2.4357 no .
H7N H44 2.6089 no .
H7N H84A 2.4034 no .
H7N H84B 2.2657 no .
H8N H47 2.4761 no .
H8N H49A 2.7764 no .
H8N H49B 2.3209 no .
H8N H51 2.6335 no .
H9 H11 2.2543 no .
H9N H56A 2.3101 no .
H9N H56B 2.2435 no .
H9N H58 2.5599 no .
H10 H12 2.2909 no .
H10 H40 3.3788 no .
H10 H42A 3.0101 no .
H10N H61 2.5006 no .
H10N H63A 2.8400 no .
H10N H63B 2.3851 no .
H10N H65 2.7932 no .
H11 H14A 2.5476 no .
H11 H14B 3.5791 no .
H11 H16 3.4507 no .
H11N H70A 2.1236 no .
H11N H70B 2.3302 no .
H11N H72 2.5755 no .
H12 H14A 3.4038 no .
H12 H14B 2.3233 no .
H12 H16 3.2723 no .
H12 H24 3.3680 no .
H12 H26 2.9413 no .
H12 H40 3.0962 no .
H12 H42A 3.0461 no .
H12N H75 2.5520 no .
H12N H77A 2.7803 no .
H12N H77B 2.2782 no .
H12N H79 2.7594 no .
H14B H24 3.1105 no .
H14B H26 3.0658 no .
H16 H17 2.2625 no .
H17 H18 2.3850 no .
H18 H19 2.3366 no .
H19 H21A 2.2908 no .
H19 H21B 3.5501 no .
H19 H24 3.3993 no .
H21A H23 3.3543 no .
H21A H24 2.4725 no .
H21B H23 2.2346 no .
H21B H24 3.5358 no .
H23 H25 2.2495 no .
H24 H26 2.3319 no .
H25 H28A 3.5493 no .
H25 H28B 2.5122 no .
H26 H28A 2.3065 no .
H26 H28B 3.3812 no .
H26 H30 2.7721 no .
H26 H38 3.5640 no .
H26 H40 3.2338 no .
H28A H30 3.2776 no .
H28A H38 2.7707 no .
H28A H40 2.9457 no .
H30 H31 2.3889 no .
H31 H32 2.3425 no .
H32 H33 2.3152 no .
H33 H35A 3.4911 no .
H33 H35B 2.1509 no .
H33 H38 3.1024 no .
H35A H37 2.2166 no .
H35A H38 3.5385 no .
H35B H37 3.3087 no .
H35B H38 2.5116 no .
H37 H39 2.3131 no .
H38 H40 2.3268 no .
H39 H42A 3.5321 no .
H39 H42B 2.4571 no .
H40 H42A 2.4432 no .
H40 H42B 3.5058 no .
H44 H45 2.3444 no .
H44 H82 3.4694 no .
H44 H84A 2.4031 no .
H45 H46 2.3097 no .
H46 H47 2.2967 no .
H47 H49A 3.5589 no .
H47 H51 3.3655 no .
H47 H52 3.1802 no .
H49A H51 3.5292 no .
H49A H52 2.3080 no .
H49A H80 3.2072 no .
H49A H82 2.9853 no .
H49B H51 2.4919 no .
H49B H52 3.3635 no .
H51 H53 2.3038 no .
H52 H54 2.3191 no .
H52 H63A 3.2543 no .
H52 H66 2.7604 no .
H52 H80 3.0215 no .
H52 H82 3.2031 no .
H53 H56A 3.5359 no .
H53 H56B 2.4647 no .
H53 H58 2.9141 no .
H53 H63A 3.5940 no .
H54 H56A 2.3814 no .
H54 H56B 3.4735 no .
H54 H63A 2.9855 no .
H54 H66 2.5652 no .
H56B H58 2.4685 no .
H58 H59 2.3076 no .
H59 H60 2.3026 no .
H60 H61 2.3917 no .
H61 H63A 3.4655 no .
H61 H63B 2.3599 no .
H63A H65 3.5316 no .
H63A H66 2.3809 no .
H63B H65 2.4450 no .
H63B H66 3.4715 no .
H65 H67 2.3986 no .
H66 H68 2.3360 no .
H66 H77A 3.2657 no .
H66 H80 3.2836 no .
H67 H70A 2.3062 no .
H67 H70B 3.4303 no .
H68 H70A 3.5792 no .
H68 H70B 2.5211 no .
H68 H77A 2.9647 no .
H68 H80 2.9009 no .
H70A H72 3.5574 no .
H70B H72 2.4017 no .
H72 H73 2.3311 no .
H73 H74 2.3287 no .
H74 H75 2.3633 no .
H75 H79 3.4305 no .
H75 H80 3.3211 no .
H77A H79 3.4819 no .
H77A H80 2.4126 no .
H77B H79 2.4033 no .
H77B H80 3.5146 no .
H79 H81 2.3580 no .
H80 H82 2.3109 no .
H81 H84A 3.4079 no .
H81 H84B 2.2779 no .
H82 H84A 2.4137 no .
H82 H84B 3.5032 no .
Pd1 H1N 3.1695 no 3_666
Pd2 H11 3.5844 no 3_566
Pd4 H39 2.6751 no .
Pd6 H10N 3.4999 no 4_565
Pd6 H65 3.2860 no 4_565
Br1G H5 3.4374 no 3_666
Br1G H49B 2.8862 no .
Br1G H77B 3.1651 no .
Br1G H79 3.5498 no .
Br2G H60 3.2330 no .
Br3G H3 3.3560 no .
Br3G H38 3.0713 no .
Br3G H40 3.5097 no .
Br3G H59 3.3841 no 3_666
Br3G H60 3.3190 no 3_666
Br4G H24 3.0355 no .
Br4G H31 3.3296 no .
Br5G H7B 3.4153 no .
Br5G H16 3.1613 no .
Br5G H17 2.8736 no .
Br5G H31 3.3948 no 1_554
Br5G H32 3.5343 no 1_554
Br6G H21A 3.2860 no 1_554
Br6G H25 3.3638 no 3_566
Br6G H44 3.3410 no 3_566
Br6G H45 3.4314 no 3_566
Cl1 H1N 3.4810 no 3_666
Cl1 H2N 2.9130 no 3_666
Cl1 H8N 2.3199 no .
Cl1 H47 3.1406 no .
Cl1 H51 3.0089 no .
Cl2 H1N 2.3452 no 3_666
Cl2 H2 3.3833 no 3_666
Cl2 H6N 2.1944 no 1_554
Cl2 H33 3.2079 no 1_554
Cl2 H35A 3.4180 no 1_554
Cl2 H35B 3.4354 no 1_554
Cl3 H3N 2.3005 no 3_566
Cl3 H11 3.5665 no 3_566
Cl3 H16 3.3268 no 3_566
Cl3 H45 3.5216 no .
Cl3 H46 3.4617 no .
Cl4 H5N 2.5314 no 3_567
Cl4 H9 3.5249 no 3_566
Cl4 H11 3.3778 no 3_566
Cl4 H30 3.2892 no 3_567
Cl5 H21A 3.4970 no 3_567
Cl5 H21B 2.7960 no 3_567
Cl5 H44 2.6656 no .
Cl5 H56B 2.9908 no 1_556
Cl5 H58 3.3745 no 1_556
Cl5 H84A 2.9935 no .
Cl6 H2 2.9740 no 3_667
Cl6 H3 3.0152 no 3_667
Cl6 H7N 3.3904 no .
Cl6 H53 3.2572 no 1_556
Cl6 H56B 3.5479 no 1_556
Cl6 H58 2.7723 no 1_556
Cl6 H59 3.3410 no 1_556
Cl6 H84B 3.2152 no .
Cl7 H33 2.9681 no 3_667
Cl7 H35B 2.8224 no 3_667
Cl7 H37 2.9439 no .
Cl7 H38 3.4232 no 3_667
Cl7 H39 3.5275 no .
Cl7 H59 3.0768 no 1_556
Cl8 H2N 2.4154 no 3_666
Cl8 H5 3.2108 no 3_666
Cl8 H7A 3.0678 no 3_666
Cl8 H7B 3.1627 no 3_666
Cl8 H32 3.3497 no 3_667
Cl8 H33 2.7833 no 3_667
Cl9 H18 3.0278 no 3_566
Cl9 H19 2.7676 no 3_566
Cl10 H11N 2.2895 no 4_564
Cl10 H70A 3.2887 no 4_564
Cl10 H70B 3.4567 no 4_564
Cl10 H72 2.9759 no 4_564
Cl11 H10N 2.2700 no 4_565
Cl11 H61 3.0594 no 4_565
Cl11 H75 3.4218 no 4_564
O1W H9N 2.1593 no .
O1W H58 3.4734 no .
O1W H74 3.0378 no 1_554
O1W H82 3.1231 no 1_554
O1W H84A 2.9136 no 1_554
O2W H12N 2.4932 no .
O2W H75 3.3818 no .
O2W H79 3.0977 no .
N1S H4N 2.1533 no 3_566
N1S H11 3.2870 no .
N1S H46 2.8293 no .
N1S H47 2.9494 no .
N1S H54 3.4877 no .
N1S H56A 3.1627 no .
N1S H56B 3.4536 no .
N7 H37 3.3053 no .
N7 H39 2.8478 no .
N8 H39 3.2382 no .
N8 H42B 3.5728 no .
N11 H10N 3.5732 no 4_565
C1G H63B 3.0399 no .
C1S H4N 2.6689 no 3_566
C1S H9 3.5652 no .
C1S H11 3.1419 no .
C1S H46 3.2310 no .
C1S H47 2.8134 no .
C1S H56A 3.4675 no .
C1S H56B 3.2340 no .
C1T H6N 3.2702 no 1_554
C1T H9 2.9146 no .
C1T H11 3.4734 no .
C1T H47 3.2822 no .
C1T H53 3.4787 no .
C1T H56B 3.5148 no .
C2G H4 3.1034 no 3_666
C2G H61 3.3484 no .
C2G H63B 3.5717 no .
C3 H51 3.2645 no 3_666
C3 H53 3.0504 no 3_666
C3 H59 3.3012 no 3_666
C3G H61 3.0010 no .
C4 H51 2.7880 no 3_666
C4 H53 3.3375 no 3_666
C4G H61 3.0612 no .
C5 H51 2.7924 no 3_666
C5G H61 3.4025 no .
C5G H63B 3.3724 no .
C5G H65 2.8830 no .
C6 H51 3.3483 no 3_666
C6G H63B 2.9648 no .
C6G H65 2.9222 no .
C6G H77B 3.4682 no .
C7G H40 3.5089 no .
C8G H26 3.3454 no .
C8G H31 3.2128 no .
C9G H24 2.9119 no .
C9G H26 3.3026 no .
C10G H12 3.4599 no .
C10G H24 2.7755 no .
C10G H26 3.5673 no .
C11 H46 3.3595 no .
C11G H10 3.0880 no .
C11G H12 2.8767 no .
C12G H10 3.0222 no .
C12G H12 3.2505 no .
C12G H40 3.4052 no .
C13G H16 3.3692 no .
C13G H17 3.3288 no .
C13G H31 2.7283 no 1_554
C14 H45 3.4873 no .
C14 H46 3.3786 no .
C14G H31 3.1466 no 1_554
C15G H31 3.5673 no 1_554
C17G H30 2.9522 no 1_554
C17G H31 3.2986 no 1_554
C18G H16 3.2362 no .
C18G H30 3.1943 no 1_554
C18G H31 2.8102 no 1_554
C19 H56A 3.0716 no 3_566
C23 H23 3.2179 no 3_567
C23 H25 3.1028 no 3_567
C25 H23 2.9437 no 3_567
C25 H45 3.4337 no .
C28 H44 3.3320 no .
C32 H7A 3.0109 no 1_556
C33 H7A 2.8831 no 1_556
C35 H35A 3.5880 no 3_667
C35 H37 3.0058 no 3_667
C36 H35A 3.0653 no 3_667
C36 H37 3.3424 no 3_667
C37 H7N 2.7987 no .
C37 H35A 2.7314 no 3_667
C37 H35B 2.9839 no 3_667
C39 H7N 2.7698 no .
C39 H35A 3.1700 no 3_667
C39 H35B 3.3505 no 3_667
C43 H39 3.0677 no .
C43 H42B 3.5557 no .
C44 H28B 2.8200 no .
C45 H14A 3.0531 no .
C45 H28B 3.2379 no .
C46 H14A 2.9803 no .
C46 H42B 3.4105 no .
C47 H42B 3.0105 no .
C48 H39 3.2175 no .
C48 H42B 3.1268 no .
C51 H4 3.5726 no 3_666
C56 H19 3.3305 no 3_566
C58 H3 3.2528 no 3_666
C58 H84A 3.3660 no 1_554
C58 H84B 2.5882 no 1_554
C59 H3 2.6065 no 3_666
C59 H81 3.1182 no 1_554
C59 H84B 2.7389 no 1_554
C60 H3 3.1092 no 3_666
C60 H4 3.2304 no 3_666
C61 H4 3.5498 no 3_666
C65 H11N 3.3245 no 4_564
C71 H67 3.4810 no 4_565
C73 H67 3.5488 no 4_565
C73 H70A 3.0658 no 4_565
C74 H67 3.3479 no 4_565
C74 H70A 2.9505 no 4_565
C75 H67 3.1197 no 4_565
C76 H67 3.1431 no 4_565
C81 H59 3.4021 no 1_556
C83 H58 3.5617 no 1_556
C84 H58 2.7715 no 1_556
C84 H59 3.3452 no 1_556
H1N Pd1 3.1695 no 3_666
H1N Cl1 3.4810 no 3_666
H1N Cl2 2.3452 no 3_666
H2 Cl2 3.3833 no 3_666
H2 Cl6 2.9740 no 3_667
H2 H35A 2.9897 no 3_667
H2N Cl1 2.9130 no 3_666
H2N Cl8 2.4154 no 3_666
H2N H8N 3.2443 no 3_666
H3 Br3G 3.3560 no .
H3 Cl6 3.0152 no 3_667
H3 C58 3.2528 no 3_666
H3 C59 2.6065 no 3_666
H3 C60 3.1092 no 3_666
H3 H53 2.8533 no 3_666
H3 H58 3.4824 no 3_666
H3 H59 2.3635 no 3_666
H3 H60 3.2967 no 3_666
H3N Cl3 2.3005 no 3_566
H3N H3N 3.3587 no 3_566
H4 C2G 3.1034 no 3_666
H4 C51 3.5726 no 3_666
H4 C60 3.2304 no 3_666
H4 C61 3.5498 no 3_666
H4 H51 3.0426 no 3_666
H4 H53 3.4153 no 3_666
H4 H60 3.2563 no 3_666
H4N N1S 2.1533 no 3_566
H4N C1S 2.6689 no 3_566
H4N H56A 3.0027 no 3_566
H4N H56B 3.4734 no 3_566
H5 Br1G 3.4374 no 3_666
H5 Cl8 3.2108 no 3_666
H5 H49B 3.4531 no 3_666
H5 H51 2.9835 no 3_666
H5N Cl4 2.5314 no 3_567
H5N H21B 2.9578 no 3_567
H5N H23 3.0818 no 3_567
H6N Cl2 2.1944 no 1_556
H6N C1T 3.2702 no 1_556
H7A Cl8 3.0678 no 3_666
H7A C32 3.0109 no 1_554
H7A C33 2.8831 no 1_554
H7A H32 2.9679 no 1_554
H7A H33 2.8079 no 1_554
H7B Br5G 3.4153 no .
H7B Cl8 3.1627 no 3_666
H7B H32 3.5630 no 1_554
H7N Cl6 3.3904 no .
H7N C37 2.7987 no .
H7N C39 2.7698 no .
H7N H37 2.4921 no .
H7N H39 2.4874 no .
H8N Cl1 2.3199 no .
H8N H2N 3.2443 no 3_666
H8N H39 3.1693 no .
H8N H42B 3.1485 no .
H9 Cl4 3.5249 no 3_566
H9 C1S 3.5652 no .
H9 C1T 2.9146 no .
H9N O1W 2.1593 no .
H10 C11G 3.0880 no .
H10 C12G 3.0222 no .
H10N Pd6 3.4999 no 4_564
H10N Cl11 2.2700 no 4_564
H10N N11 3.5732 no 4_564
H10N H11N 2.8702 no 4_564
H11 Pd2 3.5844 no 3_566
H11 Cl3 3.5665 no 3_566
H11 Cl4 3.3778 no 3_566
H11 N1S 3.2870 no .
H11 C1S 3.1419 no .
H11 C1T 3.4734 no .
H11 H46 2.8613 no .
H11N Cl10 2.2895 no 4_565
H11N C65 3.3245 no 4_565
H11N H10N 2.8702 no 4_565
H11N H65 3.2805 no 4_565
H12 C10G 3.4599 no .
H12 C11G 2.8767 no .
H12 C12G 3.2505 no .
H12N O2W 2.4932 no .
H12N H67 3.5628 no 4_565
H14A C45 3.0531 no .
H14A C46 2.9803 no .
H14A H45 2.6404 no .
H14A H46 2.4773 no .
H14B H45 3.4775 no .
H16 Br5G 3.1613 no .
H16 Cl3 3.3268 no 3_566
H16 C13G 3.3692 no .
H16 C18G 3.2362 no .
H17 Br5G 2.8736 no .
H17 C13G 3.3288 no .
H18 Cl9 3.0278 no 3_566
H19 Cl9 2.7676 no 3_566
H19 C56 3.3305 no 3_566
H19 H54 3.5847 no 3_566
H19 H56A 2.3544 no 3_566
H21A Br6G 3.2860 no 1_556
H21A Cl5 3.4970 no 3_567
H21A H56A 3.4867 no 3_566
H21B Cl5 2.7960 no 3_567
H21B H5N 2.9578 no 3_567
H21B H25 3.1958 no 3_567
H23 C23 3.2179 no 3_567
H23 C25 2.9437 no 3_567
H23 H5N 3.0818 no 3_567
H23 H23 3.1367 no 3_567
H23 H25 2.6378 no 3_567
H24 Br4G 3.0355 no .
H24 C9G 2.9119 no .
H24 C10G 2.7755 no .
H25 Br6G 3.3638 no 3_566
H25 C23 3.1028 no 3_567
H25 H21B 3.1958 no 3_567
H25 H23 2.6378 no 3_567
H25 H44 3.5502 no .
H25 H45 3.1521 no .
H26 C8G 3.3454 no .
H26 C9G 3.3026 no .
H26 C10G 3.5673 no .
H28B C44 2.8200 no .
H28B C45 3.2379 no .
H28B H44 2.3425 no .
H28B H45 3.1084 no .
H30 Cl4 3.2892 no 3_567
H30 C17G 2.9522 no 1_556
H30 C18G 3.1943 no 1_556
H31 Br4G 3.3296 no .
H31 Br5G 3.3948 no 1_556
H31 C8G 3.2128 no .
H31 C13G 2.7283 no 1_556
H31 C14G 3.1466 no 1_556
H31 C15G 3.5673 no 1_556
H31 C17G 3.2986 no 1_556
H31 C18G 2.8102 no 1_556
H32 Br5G 3.5343 no 1_556
H32 Cl8 3.3497 no 3_667
H32 H7A 2.9679 no 1_556
H32 H7B 3.5630 no 1_556
H33 Cl2 3.2079 no 1_556
H33 Cl7 2.9681 no 3_667
H33 Cl8 2.7833 no 3_667
H33 H7A 2.8079 no 1_556
H35A Cl2 3.4180 no 1_556
H35A C35 3.5880 no 3_667
H35A C36 3.0653 no 3_667
H35A C37 2.7314 no 3_667
H35A C39 3.1700 no 3_667
H35A H2 2.9897 no 3_667
H35A H35A 3.3258 no 3_667
H35A H37 2.7663 no 3_667
H35A H39 3.4569 no 3_667
H35B Cl2 3.4354 no 1_556
H35B Cl7 2.8224 no 3_667
H35B C37 2.9839 no 3_667
H35B C39 3.3505 no 3_667
H35B H37 2.5655 no 3_667
H35B H39 3.2439 no 3_667
H37 Cl7 2.9439 no .
H37 N7 3.3053 no .
H37 C35 3.0058 no 3_667
H37 C36 3.3424 no 3_667
H37 H7N 2.4921 no .
H37 H35A 2.7663 no 3_667
H37 H35B 2.5655 no 3_667
H38 Br3G 3.0713 no .
H38 Cl7 3.4232 no 3_667
H39 Pd4 2.6751 no .
H39 Cl7 3.5275 no .
H39 N7 2.8478 no .
H39 N8 3.2382 no .
H39 C43 3.0677 no .
H39 C48 3.2175 no .
H39 H7N 2.4874 no .
H39 H8N 3.1693 no .
H39 H35A 3.4569 no 3_667
H39 H35B 3.2439 no 3_667
H40 Br3G 3.5097 no .
H40 C7G 3.5089 no .
H40 C12G 3.4052 no .
H42B N8 3.5728 no .
H42B C43 3.5557 no .
H42B C46 3.4105 no .
H42B C47 3.0105 no .
H42B C48 3.1268 no .
H42B H8N 3.1485 no .
H42B H47 3.1969 no .
H44 Br6G 3.3410 no 3_566
H44 Cl5 2.6656 no .
H44 C28 3.3320 no .
H44 H25 3.5502 no .
H44 H28B 2.3425 no .
H45 Br6G 3.4314 no 3_566
H45 Cl3 3.5216 no .
H45 C14 3.4873 no .
H45 C25 3.4337 no .
H45 H14A 2.6404 no .
H45 H14B 3.4775 no .
H45 H25 3.1521 no .
H45 H28B 3.1084 no .
H46 Cl3 3.4617 no .
H46 N1S 2.8293 no .
H46 C1S 3.2310 no .
H46 C11 3.3595 no .
H46 C14 3.3786 no .
H46 H11 2.8613 no .
H46 H14A 2.4773 no .
H47 Cl1 3.1406 no .
H47 N1S 2.9494 no .
H47 C1S 2.8134 no .
H47 C1T 3.2822 no .
H47 H42B 3.1969 no .
H49B Br1G 2.8862 no .
H49B H5 3.4531 no 3_666
H51 Cl1 3.0089 no .
H51 C3 3.2645 no 3_666
H51 C4 2.7880 no 3_666
H51 C5 2.7924 no 3_666
H51 C6 3.3483 no 3_666
H51 H4 3.0426 no 3_666
H51 H5 2.9835 no 3_666
H53 Cl6 3.2572 no 1_554
H53 C1T 3.4787 no .
H53 C3 3.0504 no 3_666
H53 C4 3.3375 no 3_666
H53 H3 2.8533 no 3_666
H53 H4 3.4153 no 3_666
H54 N1S 3.4877 no .
H54 H19 3.5847 no 3_566
H56A N1S 3.1627 no .
H56A C1S 3.4675 no .
H56A C19 3.0716 no 3_566
H56A H4N 3.0027 no 3_566
H56A H19 2.3544 no 3_566
H56A H21A 3.4867 no 3_566
H56B Cl5 2.9908 no 1_554
H56B Cl6 3.5479 no 1_554
H56B N1S 3.4536 no .
H56B C1S 3.2340 no .
H56B C1T 3.5148 no .
H56B H4N 3.4734 no 3_566
H58 Cl5 3.3745 no 1_554
H58 Cl6 2.7723 no 1_554
H58 O1W 3.4734 no .
H58 C83 3.5617 no 1_554
H58 C84 2.7715 no 1_554
H58 H3 3.4824 no 3_666
H58 H84A 2.6463 no 1_554
H58 H84B 2.0684 no 1_554
H59 Br3G 3.3841 no 3_666
H59 Cl6 3.3410 no 1_554
H59 Cl7 3.0768 no 1_554
H59 C3 3.3012 no 3_666
H59 C81 3.4021 no 1_554
H59 C84 3.3452 no 1_554
H59 H3 2.3635 no 3_666
H59 H81 2.6961 no 1_554
H59 H84B 2.3880 no 1_554
H60 Br2G 3.2330 no .
H60 Br3G 3.3190 no 3_666
H60 H3 3.2967 no 3_666
H60 H4 3.2563 no 3_666
H61 Cl11 3.0594 no 4_564
H61 C2G 3.3484 no .
H61 C3G 3.0010 no .
H61 C4G 3.0612 no .
H61 C5G 3.4025 no .
H63B C1G 3.0399 no .
H63B C2G 3.5717 no .
H63B C5G 3.3724 no .
H63B C6G 2.9648 no .
H65 Pd6 3.2860 no 4_564
H65 C5G 2.8830 no .
H65 C6G 2.9222 no .
H65 H11N 3.2805 no 4_564
H67 C71 3.4810 no 4_564
H67 C73 3.5488 no 4_564
H67 C74 3.3479 no 4_564
H67 C75 3.1197 no 4_564
H67 C76 3.1431 no 4_564
H67 H12N 3.5628 no 4_564
H67 H75 3.4748 no 4_564
H70A Cl10 3.2887 no 4_565
H70A C73 3.0658 no 4_564
H70A C74 2.9505 no 4_564
H70A H73 3.0935 no 4_564
H70A H74 2.9535 no 4_564
H70B Cl10 3.4567 no 4_565
H72 Cl10 2.9759 no 4_565
H73 H70A 3.0935 no 4_565
H74 O1W 3.0378 no 1_556
H74 H70A 2.9535 no 4_565
H75 Cl11 3.4218 no 4_565
H75 O2W 3.3818 no .
H75 H67 3.4748 no 4_565
H77B Br1G 3.1651 no .
H77B C6G 3.4682 no .
H79 Br1G 3.5498 no .
H79 O2W 3.0977 no .
H81 C59 3.1182 no 1_556
H81 H59 2.6961 no 1_556
H82 O1W 3.1231 no 1_556
H84A Cl5 2.9935 no .
H84A O1W 2.9136 no 1_556
H84A C58 3.3660 no 1_556
H84A H58 2.6463 no 1_556
H84B Cl6 3.2152 no .
H84B C58 2.5882 no 1_556
H84B C59 2.7389 no 1_556
H84B H58 2.0684 no 1_556
H84B H59 2.3880 no 1_556

loop_
_geom_hbond_atom_site_label_D
_geom_hbond_atom_site_label_H
_geom_hbond_atom_site_label_A
_geom_hbond_site_symmetry_A
_geom_hbond_distance_DA
_geom_hbond_distance_DH
_geom_hbond_distance_HA
_geom_hbond_angle_DHA
_geom_hbond_publ_flag
N1 H1N Cl2 3_666 3.220(12) 0.930 2.345 156.7 no
N2 H2N Cl8 3_666 3.217(10) 0.930 2.415 144.3 no
N3 H3N Cl3 3_566 3.175(11) 0.930 2.300 156.4 no
N4 H4N N1S 3_566 2.939(16) 0.930 2.153 141.5 no
N5 H5N Cl4 3_567 3.261(11) 0.930 2.531 135.6 no
N6 H6N Cl2 1_556 3.085(11) 0.930 2.194 160.0 no
N8 H8N Cl1 . 3.231(10) 0.930 2.320 166.2 no
N10 H10N Cl11 4_564 3.103(13) 0.930 2.270 148.8 no
N11 H11N Cl10 4_565 3.157(14) 0.930 2.290 155.0 no

loop_
_geom_torsion_atom_site_label_1
_geom_torsion_atom_site_label_2
_geom_torsion_atom_site_label_3
_geom_torsion_atom_site_label_4
_geom_torsion
_geom_torsion_publ_flag
Cl1 Pd1 N1 C1 -163.7(5) no
Cl1 Pd1 N1 C42 70.3(5) no
Cl2 Pd1 N2 C6 157.5(5) no
Cl2 Pd1 N2 C7 -72.5(5) no
N1 Pd1 N2 C6 -15.2(6) no
N1 Pd1 N2 C7 114.8(6) no
N2 Pd1 N1 C1 19.5(6) no
N2 Pd1 N1 C42 -106.6(5) no
Cl3 Pd2 N3 C14 69.5(5) no
Cl3 Pd2 N3 C15 -165.3(5) no
Cl4 Pd2 N4 C20 166.1(5) no
Cl4 Pd2 N4 C21 -64.4(6) no
N3 Pd2 N4 C20 -12.7(5) no
N3 Pd2 N4 C21 116.8(7) no
N4 Pd2 N3 C14 -110.0(5) no
N4 Pd2 N3 C15 15.3(5) no
Cl5 Pd3 N5 C28 74.6(5) no
Cl5 Pd3 N5 C29 -159.5(5) no
Cl6 Pd3 N6 C34 170.1(5) no
Cl6 Pd3 N6 C35 -59.7(6) no
N5 Pd3 N6 C34 -13.3(5) no
N5 Pd3 N6 C35 116.9(6) no
N6 Pd3 N5 C28 -110.1(6) no
N6 Pd3 N5 C29 15.8(5) no
Cl7 Pd4 N7 C43 -164.3(5) no
Cl7 Pd4 N7 C84 68.0(5) no
Cl8 Pd4 N8 C48 166.5(4) no
Cl8 Pd4 N8 C49 -71.2(5) no
N7 Pd4 N8 C48 -15.1(5) no
N7 Pd4 N8 C49 107.2(6) no
N8 Pd4 N7 C43 13.9(5) no
N8 Pd4 N7 C84 -113.9(6) no
Cl9 Pd5 N9 C56 -68.4(7) no
Cl9 Pd5 N9 C57 161.0(6) no
Cl10 Pd5 N10 C62 -155.0(6) no
Cl10 Pd5 N10 C63 82.7(6) no
N9 Pd5 N10 C62 17.0(7) no
N9 Pd5 N10 C63 -105.2(7) no
N10 Pd5 N9 C56 112.2(8) no
N10 Pd5 N9 C57 -18.4(6) no
Cl11 Pd6 N11 C70 66.5(7) no
Cl11 Pd6 N11 C71 -163.3(7) no
Cl12 Pd6 N12 C76 161.0(7) no
Cl12 Pd6 N12 C77 -74.8(10) no
N11 Pd6 N12 C76 -19.5(8) no
N11 Pd6 N12 C77 104.6(10) no
N12 Pd6 N11 C70 -115.2(8) no
N12 Pd6 N11 C71 15.0(8) no
Pd1 N1 C1 C2 160.1(8) no
Pd1 N1 C1 C6 -20.8(11) no
Pd1 N1 C42 C41 -170.3(5) no
C1 N1 C42 C41 67.9(11) no
C42 N1 C1 C2 -77.1(13) no
C42 N1 C1 C6 102.0(10) no
Pd1 N2 C6 C1 7.8(11) no
Pd1 N2 C6 C5 -167.0(8) no
Pd1 N2 C7 C8 -50.9(9) no
C6 N2 C7 C8 78.6(10) no
C7 N2 C6 C1 -126.4(9) no
C7 N2 C6 C5 58.8(13) no
Pd2 N3 C14 C13 -174.6(5) no
Pd2 N3 C15 C16 161.7(8) no
Pd2 N3 C15 C20 -15.6(12) no
C14 N3 C15 C16 -73.2(12) no
C14 N3 C15 C20 109.5(11) no
C15 N3 C14 C13 63.1(10) no
Pd2 N4 C20 C15 7.8(13) no
Pd2 N4 C20 C19 -168.5(8) no
Pd2 N4 C21 C22 -51.4(12) no
C20 N4 C21 C22 72.0(13) no
C21 N4 C20 C15 -120.1(13) no
C21 N4 C20 C19 63.7(14) no
Pd3 N5 C28 C27 -159.2(7) no
Pd3 N5 C29 C30 167.3(6) no
Pd3 N5 C29 C34 -16.4(9) no
C28 N5 C29 C30 -70.6(12) no
C28 N5 C29 C34 105.7(10) no
C29 N5 C28 C27 79.8(11) no
Pd3 N6 C34 C29 7.6(12) no
Pd3 N6 C34 C33 -173.0(6) no
Pd3 N6 C35 C36 -53.2(10) no
C34 N6 C35 C36 75.4(10) no
C35 N6 C34 C29 -125.2(10) no
C35 N6 C34 C33 54.2(11) no
Pd4 N7 C43 C44 168.2(7) no
Pd4 N7 C43 C48 -10.2(11) no
Pd4 N7 C84 C83 49.4(11) no
C43 N7 C84 C83 -75.4(12) no
C84 N7 C43 C44 -64.2(12) no
C84 N7 C43 C48 117.5(10) no
Pd4 N8 C48 C43 14.2(11) no
Pd4 N8 C48 C47 -161.7(7) no
Pd4 N8 C49 C50 175.5(7) no
C48 N8 C49 C50 -64.6(11) no
C49 N8 C48 C43 -107.6(10) no
C49 N8 C48 C47 76.5(12) no
Pd5 N9 C56 C55 -68.7(12) no
Pd5 N9 C57 C58 -163.2(7) no
Pd5 N9 C57 C62 15.7(10) no
C56 N9 C57 C58 62.9(13) no
C56 N9 C57 C62 -118.1(10) no
C57 N9 C56 C55 59.9(12) no
Pd5 N10 C62 C57 -13.9(12) no
Pd5 N10 C62 C61 166.5(6) no
Pd5 N10 C63 C64 -64.3(11) no
C62 N10 C63 C64 176.4(10) no
C63 N10 C62 C57 110.9(11) no
C63 N10 C62 C61 -68.7(12) no
Pd6 N11 C70 C69 45.5(15) no
Pd6 N11 C71 C72 159.7(11) no
Pd6 N11 C71 C76 -5.0(16) no
C70 N11 C71 C72 -69.3(18) no
C70 N11 C71 C76 126.0(14) no
C71 N11 C70 C69 -83.9(17) no
Pd6 N12 C76 C71 22.5(14) no
Pd6 N12 C76 C75 -158.6(10) no
Pd6 N12 C77 C78 -176.1(10) no
C76 N12 C77 C78 -58.0(18) no
C77 N12 C76 C71 -99.3(15) no
C77 N12 C76 C75 79.6(17) no
N1 C1 C2 C3 176.4(9) no
N1 C1 C6 N2 9.2(14) no
N1 C1 C6 C5 -175.8(9) no
C2 C1 C6 N2 -171.6(9) no
C2 C1 C6 C5 3.3(16) no
C6 C1 C2 C3 -2.7(16) no
Br1G C1G C2G C3G 175.1(11) no
Br1G C1G C6G C5G -172.9(12) no
C2G C1G C6G C5G 3(3) no
C6G C1G C2G C3G -1(3) no
C1 C2 C3 C4 -1.7(17) no
C1G C2G C3G Br2G 176.3(14) no
C1G C2G C3G C4G 2(3) no
C2 C3 C4 C5 5.9(19) no
Br2G C3G C4G C5G 179.4(15) no
C2G C3G C4G C5G -6(3) no
C3 C4 C5 C6 -5.3(18) no
C3G C4G C5G C6G 9(4) no
C4 C5 C6 N2 175.0(11) no
C4 C5 C6 C1 0.6(17) no
C4G C5G C6G C1G -6(3) no
N2 C7 C8 C9 95.1(11) no
N2 C7 C8 C10 -87.5(11) no
Br3G C7G C8G C9G -179.8(7) no
Br3G C7G C12G C11G 178.8(14) no
C8G C7G C12G C11G -2(3) no
C12G C7G C8G C9G 0.9(19) no
C7 C8 C9 C11 177.7(10) no
C7 C8 C10 C12 179.2(9) no
C9 C8 C10 C12 -3.3(16) no
C10 C8 C9 C11 0.2(17) no
C7G C8G C9G Br4G -179.6(9) no
C7G C8G C9G C10G -0.1(18) no
C8 C9 C11 C13 1.3(18) no
Br4G C9G C10G C11G 179.8(14) no
C8G C9G C10G C11G 0(3) no
C8 C10 C12 C13 5.0(17) no
C9G C10G C11G C12G -1(4) no
C9 C11 C13 C12 0.2(16) no
C9 C11 C13 C14 179.8(10) no
C10G C11G C12G C7G 2(5) no
C10 C12 C13 C11 -3.4(17) no
C10 C12 C13 C14 177.0(10) no
C11 C13 C14 N3 77.5(13) no
C12 C13 C14 N3 -102.9(12) no
Br5G C13G C14G C15G -176.4(11) no
Br5G C13G C18G C17G 177.0(11) no
C14G C13G C18G C17G 0(3) no
C18G C13G C14G C15G 0(3) no
C13G C14G C15G C16G -2(3) no
N3 C15 C16 C17 177.6(9) no
N3 C15 C20 N4 5.2(18) no
N3 C15 C20 C19 -178.9(10) no
C16 C15 C20 N4 -172.1(11) no
C16 C15 C20 C19 4(2) no
C20 C15 C16 C17 -5.2(19) no
C14G C15G C16G Br6G 179.0(16) no
C14G C15G C16G C17G 2(3) no
C15 C16 C17 C18 4(2) no
Br6G C16G C17G C18G -178.3(12) no
C15G C16G C17G C18G -2(3) no
C16 C17 C18 C19 -2(3) no
C16G C17G C18G C13G 1(3) no
C17 C18 C19 C20 0(2) no
C18 C19 C20 N4 174.7(11) no
C18 C19 C20 C15 -1(2) no
N4 C21 C22 C23 96.5(12) no
N4 C21 C22 C24 -86.4(13) no
C21 C22 C23 C25 -178.2(9) no
C21 C22 C24 C26 176.8(9) no
C23 C22 C24 C26 -6.3(16) no
C24 C22 C23 C25 4.8(17) no
C22 C23 C25 C27 -1.7(16) no
C22 C24 C26 C27 5.0(16) no
C23 C25 C27 C26 0.4(16) no
C23 C25 C27 C28 -179.9(9) no
C24 C26 C27 C25 -2.2(16) no
C24 C26 C27 C28 178.2(9) no
C25 C27 C28 N5 81.5(13) no
C26 C27 C28 N5 -98.9(12) no
N5 C29 C30 C31 174.0(8) no
N5 C29 C34 N6 6.3(14) no
N5 C29 C34 C33 -173.1(8) no
C30 C29 C34 N6 -178.1(11) no
C30 C29 C34 C33 2.4(18) no
C34 C29 C30 C31 -1.5(18) no
C29 C30 C31 C32 1.9(16) no
C30 C31 C32 C33 -3.5(17) no
C31 C32 C33 C34 4.3(16) no
C32 C33 C34 N6 176.9(9) no
C32 C33 C34 C29 -3.7(15) no
N6 C35 C36 C37 101.9(11) no
N6 C35 C36 C38 -74.1(12) no
C35 C36 C37 C39 -177.7(10) no
C35 C36 C38 C40 176.5(9) no
C37 C36 C38 C40 0.5(17) no
C38 C36 C37 C39 -1.6(18) no
C36 C37 C39 C41 1.8(18) no
C36 C38 C40 C41 0.4(18) no
C37 C39 C41 C40 -0.9(16) no
C37 C39 C41 C42 -177.4(9) no
C38 C40 C41 C39 -0.1(18) no
C38 C40 C41 C42 176.3(10) no
C39 C41 C42 N1 83.2(12) no
C40 C41 C42 N1 -93.3(13) no
N7 C43 C44 C45 -173.6(9) no
N7 C43 C48 N8 -2.9(15) no
N7 C43 C48 C47 173.1(9) no
C44 C43 C48 N8 178.9(10) no
C44 C43 C48 C47 -5.2(18) no
C48 C43 C44 C45 4.7(18) no
C43 C44 C45 C46 -0.8(17) no
C44 C45 C46 C47 -2.2(18) no
C45 C46 C47 C48 1.9(17) no
C46 C47 C48 N8 177.7(10) no
C46 C47 C48 C43 1.8(17) no
N8 C49 C50 C51 -74.1(13) no
N8 C49 C50 C52 102.2(12) no
C49 C50 C51 C53 -179.6(9) no
C49 C50 C52 C54 -179.9(9) no
C51 C50 C52 C54 -3.7(16) no
C52 C50 C51 C53 3.9(16) no
C50 C51 C53 C55 -3.5(16) no
C50 C52 C54 C55 3.2(16) no
C51 C53 C55 C54 2.9(16) no
C51 C53 C55 C56 -175.9(9) no
C52 C54 C55 C53 -2.7(16) no
C52 C54 C55 C56 176.1(9) no
C53 C55 C56 N9 -87.0(12) no
C54 C55 C56 N9 94.2(13) no
N9 C57 C58 C59 179.9(9) no
N9 C57 C62 N10 -1.1(14) no
N9 C57 C62 C61 178.5(8) no
C58 C57 C62 N10 177.9(9) no
C58 C57 C62 C61 -2.5(14) no
C62 C57 C58 C59 1.0(16) no
C57 C58 C59 C60 -2.1(17) no
C58 C59 C60 C61 4.7(17) no
C59 C60 C61 C62 -6.3(17) no
C60 C61 C62 N10 -175.2(9) no
C60 C61 C62 C57 5.1(15) no
N10 C63 C64 C65 -82.9(14) no
N10 C63 C64 C66 101.0(13) no
C63 C64 C65 C67 -177.4(11) no
C63 C64 C66 C68 174.0(11) no
C65 C64 C66 C68 -2(2) no
C66 C64 C65 C67 -1.4(19) no
C64 C65 C67 C69 3(2) no
C64 C66 C68 C69 4(2) no
C65 C67 C69 C68 -1(3) no
C65 C67 C69 C70 170.2(12) no
C66 C68 C69 C67 -2(3) no
C66 C68 C69 C70 -172.9(12) no
C67 C69 C70 N11 -83.6(17) no
C68 C69 C70 N11 87.6(19) no
N11 C71 C72 C73 -166.0(13) no
N11 C71 C76 N12 -12(2) no
N11 C71 C76 C75 168.7(13) no
C72 C71 C76 N12 -178.2(12) no
C72 C71 C76 C75 3(3) no
C76 C71 C72 C73 -1(2) no
C71 C72 C73 C74 -1(3) no
C72 C73 C74 C75 2(3) no
C73 C74 C75 C76 -0(3) no
C74 C75 C76 N12 179.0(13) no
C74 C75 C76 C71 -2(3) no
N12 C77 C78 C79 -83.9(19) no
N12 C77 C78 C80 97.0(17) no
C77 C78 C79 C81 179.2(13) no
C77 C78 C80 C82 178.9(13) no
C79 C78 C80 C82 -0(3) no
C80 C78 C79 C81 -2(3) no
C78 C79 C81 C83 2(3) no
C78 C80 C82 C83 2(2) no
C79 C81 C83 C82 0(2) no
C79 C81 C83 C84 -180.0(12) no
C80 C82 C83 C81 -2(2) no
C80 C82 C83 C84 178.1(12) no
C81 C83 C84 N7 -89.1(14) no
C82 C83 C84 N7 90.4(15) no

loop_
_platon_squeeze_void_nr
_platon_squeeze_void_average_x
_platon_squeeze_void_average_y
_platon_squeeze_void_average_z
_platon_squeeze_void_volume
_platon_squeeze_void_count_electrons
_platon_squeeze_void_content
1 1.155 0.250 -0.083 1964 491 ' '
2 -0.155 0.750 -0.037 1964 487 ' '
